data_7007843
loop_
_publ_author_name
'Clark, Thomas E.'
'Makha, Mohamed'
'Raston, Colin L.'
'Sobolev, Alexandre N.'

_publ_section_title
;
 Solution and solid state studies on the binding of isomeric carboranes
 C2B10H12 by p-Bu(t)-calix[5]arene.
;
_journal_issue 46
_journal_name_full 'Dalton transactions (Cambridge, England : 2003)'
_journal_page_first 5449
_journal_page_last 5453
_journal_paper_doi 10.1039/b611399k
_journal_year 2006
_chemical_formula_moiety 'C55 H70 O5, C2 H12 B10, H2 O, 0.083(C2 H12 B10, CH2 Cl2)'
_chemical_formula_sum 'C57.25 H85.17 B10.83 Cl0.17 O6'
_chemical_formula_weight 992.44
_chemical_name_systematic
;
?
;
_space_group_IT_number 175
_symmetry_cell_setting hexagonal
_symmetry_space_group_name_Hall '-P 6'
_symmetry_space_group_name_H-M 'P 6/m'
_atom_sites_solution_hydrogens geom
_atom_sites_solution_primary direct
_atom_sites_solution_secondary difmap
_audit_creation_method SHELXL-97
_cell_angle_alpha 90.0
_cell_angle_beta 90.0
_cell_angle_gamma 120.00
_cell_formula_units_Z 12
_cell_length_a 35.477(3)
_cell_length_b 35.477
_cell_length_c 17.920(2)
_cell_measurement_reflns_used 8998
_cell_measurement_temperature 153(2)
_cell_measurement_theta_max 24.76
_cell_measurement_theta_min 2.59
_cell_volume 19533(3)
_computing_cell_refinement 'Bruker SAINT'
_computing_data_collection 'Bruker SMART'
_computing_data_reduction 'Bruker SAINT'
_computing_molecular_graphics 'Bruker SHELXTL, v. 5.1'
_computing_publication_material 'Bruker SHELXTL, v. 5.1'
_computing_structure_refinement 'Bruker SHELXTL, v. 5.1'
_computing_structure_solution 'Bruker SHELXTL, v. 5.1'
_diffrn_ambient_temperature 153(2)
_diffrn_measured_fraction_theta_full 0.980
_diffrn_measured_fraction_theta_max 0.980
_diffrn_measurement_device_type 'Bruker AXS CCD'
_diffrn_measurement_method '\w scans'
_diffrn_radiation_monochromator graphite
_diffrn_radiation_source 'sealed tube'
_diffrn_radiation_type MoK\a
_diffrn_radiation_wavelength 0.71073
_diffrn_reflns_av_R_equivalents 0.0676
_diffrn_reflns_av_sigmaI/netI 0.0413
_diffrn_reflns_limit_h_max 41
_diffrn_reflns_limit_h_min -41
_diffrn_reflns_limit_k_max 41
_diffrn_reflns_limit_k_min -41
_diffrn_reflns_limit_l_max 21
_diffrn_reflns_limit_l_min -21
_diffrn_reflns_number 125693
_diffrn_reflns_theta_full 25.00
_diffrn_reflns_theta_max 25.00
_diffrn_reflns_theta_min 1.14
_exptl_absorpt_coefficient_mu 0.067
_exptl_absorpt_correction_T_max 0.9802
_exptl_absorpt_correction_T_min 0.9546
_exptl_absorpt_correction_type multi-scan
_exptl_absorpt_process_details 'SADABS (Bruker, 1997)'
_exptl_crystal_colour colorless
_exptl_crystal_density_diffrn 1.012
_exptl_crystal_density_meas ?
_exptl_crystal_density_method .
_exptl_crystal_description needle
_exptl_crystal_F_000 6404
_exptl_crystal_size_max 0.70
_exptl_crystal_size_mid 0.35
_exptl_crystal_size_min 0.30
_refine_diff_density_max 1.220
_refine_diff_density_min -0.795
_refine_diff_density_rms 0.105
_refine_ls_extinction_coef 0.0011(2)
_refine_ls_extinction_expression Fc^*^=kFc[1+0.001xFc^2^\l^3^/sin(2\q)]^-1/4^
_refine_ls_extinction_method SHELXL
_refine_ls_goodness_of_fit_ref 1.024
_refine_ls_hydrogen_treatment constr
_refine_ls_matrix_type full
_refine_ls_number_parameters 690
_refine_ls_number_reflns 11666
_refine_ls_number_restraints 102
_refine_ls_restrained_S_all 1.033
_refine_ls_R_factor_all 0.1830
_refine_ls_R_factor_gt 0.1089
_refine_ls_shift/su_max 0.002
_refine_ls_shift/su_mean 0.000
_refine_ls_structure_factor_coef Fsqd
_refine_ls_weighting_details 'calc w=1/[\s^2^(Fo^2^)+(0.1923P)^2^+47.5219P] where P=(Fo^2^+2Fc^2^)/3'
_refine_ls_weighting_scheme calc
_refine_ls_wR_factor_gt 0.2820
_refine_ls_wR_factor_ref 0.3777
_reflns_number_gt 6485
_reflns_number_total 11666
_reflns_threshold_expression >2sigma(I)
_cod_data_source_file b611399k.txt
_cod_data_source_block tc016
_cod_depositor_comments
;
The following automatic conversions were performed:
'_symmetry_cell_setting' value 'Hexagonal' changed to 'hexagonal'
according to '/home/saulius/struct/CIF-dictionaries/cif_core.dic'
dictionary named 'cif_core.dic' version 2.4.1 from 2010-06-29.

Automatic conversion script
Id: cif_fix_enum 1527 2010-12-29 10:47:43Z saulius 
;
_cod_original_sg_symbol_H-M P6/m
_cod_database_code 7007843

loop_
_symmetry_equiv_pos_as_xyz
'x, y, z'
'-y, x-y, z'
'-x+y, -x, z'
'-x, -y, z'
'y, -x+y, z'
'x-y, x, z'
'-x, -y, -z'
'y, -x+y, -z'
'x-y, x, -z'
'x, y, -z'
'-y, x-y, -z'
'-x+y, -x, -z'

loop_
_atom_site_label
_atom_site_type_symbol
_atom_site_fract_x
_atom_site_fract_y
_atom_site_fract_z
_atom_site_U_iso_or_equiv
_atom_site_adp_type
_atom_site_occupancy
_atom_site_symmetry_multiplicity
_atom_site_calc_flag
_atom_site_refinement_flags
_atom_site_disorder_assembly
_atom_site_disorder_group
O1 O -0.00223(15) 0.41879(16) 0.0000 0.0505(12) Uani 1 2 d S . .
H1 H 0.0062 0.4334 0.0396 0.076 Uiso 0.50 1 calc PR A 1
H1' H 0.0087 0.4353 -0.0369 0.076 Uiso 0.50 1 d PR A 2
C11 C 0.0106(2) 0.3882(2) 0.0000 0.0428(15) Uani 1 2 d S . .
C12 C 0.01609(15) 0.37215(15) 0.0673(3) 0.0453(11) Uani 1 1 d . . .
C13 C 0.03150(18) 0.34292(17) 0.0655(3) 0.0544(13) Uani 1 1 d . . .
H13 H 0.0353 0.3320 0.1115 0.065 Uiso 1 1 calc R . .
C14 C 0.0416(3) 0.3290(3) 0.0000 0.062(2) Uani 1 2 d SD . .
C17 C 0.0603(3) 0.2989(3) 0.0000 0.088(3) Uani 1 2 d SD . .
C18 C 0.0260(6) 0.2528(4) 0.0000 0.142(5) Uiso 0.50 2 d SPD B 1
H18A H 0.0391 0.2342 0.0000 0.213 Uiso 0.50 2 d SP C 1
H18B H 0.0077 0.2465 -0.0447 0.213 Uiso 0.50 1 d P D 1
C19 C 0.0873(4) 0.3047(5) 0.0655(6) 0.142(5) Uiso 0.50 1 d PD B 1
H19A H 0.0983 0.2843 0.0628 0.213 Uiso 0.50 1 calc PR B 1
H19B H 0.0698 0.2990 0.1108 0.213 Uiso 0.50 1 calc PR B 1
H19C H 0.1118 0.3346 0.0667 0.213 Uiso 0.50 1 calc PR B 1
C18' C 0.1083(5) 0.3232(6) 0.0000 0.142(5) Uiso 0.50 2 d SPD B 2
H18C H 0.1190 0.3023 0.0000 0.213 Uiso 0.50 2 d SP E 2
H18D H 0.1188 0.3413 0.0447 0.213 Uiso 0.50 1 d P F 2
C19' C 0.0474(5) 0.2705(4) 0.0655(6) 0.142(5) Uiso 0.50 1 d PD B 2
H19D H 0.0602 0.2516 0.0623 0.213 Uiso 0.50 1 calc PR B 2
H19E H 0.0157 0.2525 0.0671 0.213 Uiso 0.50 1 calc PR B 2
H19F H 0.0578 0.2883 0.1108 0.213 Uiso 0.50 1 calc PR B 2
C1 C 0.00411(15) 0.38413(16) 0.1409(3) 0.0448(11) Uani 1 1 d . . .
H1A H -0.0081 0.3583 0.1738 0.054 Uiso 1 1 calc R . .
H1B H -0.0193 0.3911 0.1316 0.054 Uiso 1 1 calc R . .
O2 O 0.02271(10) 0.47297(11) 0.12897(18) 0.0489(8) Uani 1 1 d . . .
H2 H 0.0374 0.4990 0.1152 0.073 Uiso 0.50 1 calc PR G 1
H2' H 0.0161 0.4564 0.0918 0.073 Uiso 0.50 1 d PR G 2
C21 C 0.04689(13) 0.46366(15) 0.1787(2) 0.0400(11) Uani 1 1 d . . .
C22 C 0.07642(14) 0.49662(15) 0.2255(2) 0.0408(11) Uani 1 1 d . . .
C23 C 0.10271(15) 0.48760(17) 0.2705(3) 0.0465(12) Uani 1 1 d . . .
H23 H 0.1230 0.5099 0.3025 0.056 Uiso 1 1 calc R . .
C24 C 0.10072(14) 0.44755(16) 0.2709(2) 0.0427(11) Uani 1 1 d . . .
C25 C 0.06816(15) 0.41479(16) 0.2282(2) 0.0444(11) Uani 1 1 d . . .
H25 H 0.0645 0.3864 0.2304 0.053 Uiso 1 1 calc R . .
C26 C 0.04049(14) 0.42189(15) 0.1823(2) 0.0410(11) Uani 1 1 d . . .
C27 C 0.13258(16) 0.44028(18) 0.3186(3) 0.0522(13) Uani 1 1 d . . .
C28 C 0.1286(2) 0.3961(2) 0.3029(4) 0.0748(18) Uani 1 1 d . . .
H28A H 0.0988 0.3730 0.3139 0.112 Uiso 1 1 calc R . .
H28B H 0.1491 0.3925 0.3343 0.112 Uiso 1 1 calc R . .
H28C H 0.1351 0.3946 0.2502 0.112 Uiso 1 1 calc R . .
C29 C 0.17917(18) 0.4755(2) 0.3011(4) 0.081(2) Uani 1 1 d . . .
H29A H 0.1826 0.5042 0.3109 0.121 Uiso 1 1 calc R . .
H29B H 0.1855 0.4735 0.2484 0.121 Uiso 1 1 calc R . .
H29C H 0.1994 0.4713 0.3326 0.121 Uiso 1 1 calc R . .
C30 C 0.1234(2) 0.4421(2) 0.4002(3) 0.0773(19) Uani 1 1 d . . .
H30A H 0.1259 0.4703 0.4115 0.116 Uiso 1 1 calc R . .
H30B H 0.1444 0.4385 0.4303 0.116 Uiso 1 1 calc R . .
H30C H 0.0939 0.4187 0.4119 0.116 Uiso 1 1 calc R . .
C2 C 0.07961(14) 0.54043(15) 0.2289(3) 0.0431(11) Uani 1 1 d . . .
H2A H 0.0841 0.5502 0.2815 0.052 Uiso 1 1 calc R . .
H2B H 0.0515 0.5372 0.2124 0.052 Uiso 1 1 calc R . .
O3 O 0.06774(10) 0.56075(11) 0.07802(17) 0.0495(9) Uani 1 1 d . . .
H3 H 0.0703 0.5623 0.0314 0.074 Uiso 0.50 1 calc PR H 1
H3' H 0.0568 0.5347 0.0917 0.074 Uiso 0.50 1 d PR H 2
C31 C 0.10815(14) 0.58533(15) 0.1105(2) 0.0389(10) Uani 1 1 d . . .
C32 C 0.14056(14) 0.62083(15) 0.0716(2) 0.0390(10) Uani 1 1 d . . .
C33 C 0.18187(15) 0.64333(15) 0.1029(3) 0.0405(11) Uani 1 1 d . . .
H33 H 0.2042 0.6674 0.0766 0.049 Uiso 1 1 calc R . .
C34 C 0.19172(14) 0.63197(15) 0.1714(3) 0.0396(10) Uani 1 1 d . . .
C35 C 0.15753(14) 0.59904(15) 0.2105(3) 0.0400(11) Uani 1 1 d . . .
H35 H 0.1630 0.5922 0.2591 0.048 Uiso 1 1 calc R . .
C36 C 0.11543(14) 0.57539(15) 0.1822(2) 0.0386(10) Uani 1 1 d . . .
C37 C 0.23787(14) 0.65680(15) 0.2030(3) 0.0433(11) Uani 1 1 d . . .
C38 C 0.24619(17) 0.6289(2) 0.2585(3) 0.0652(16) Uani 1 1 d . . .
H38A H 0.2251 0.6199 0.2994 0.098 Uiso 1 1 calc R . .
H38B H 0.2757 0.6459 0.2786 0.098 Uiso 1 1 calc R . .
H38C H 0.2430 0.6031 0.2330 0.098 Uiso 1 1 calc R . .
C39 C 0.27158(16) 0.66978(19) 0.1405(3) 0.0582(14) Uani 1 1 d . . .
H39A H 0.2673 0.6878 0.1039 0.087 Uiso 1 1 calc R . .
H39B H 0.2681 0.6435 0.1161 0.087 Uiso 1 1 calc R . .
H39C H 0.3009 0.6864 0.1617 0.087 Uiso 1 1 calc R . .
C40 C 0.24504(19) 0.69820(19) 0.2416(4) 0.0707(17) Uani 1 1 d . . .
H40A H 0.2237 0.6906 0.2817 0.106 Uiso 1 1 calc R . .
H40B H 0.2416 0.7169 0.2052 0.106 Uiso 1 1 calc R . .
H40C H 0.2745 0.7137 0.2625 0.106 Uiso 1 1 calc R . .
C3 C 0.1307(2) 0.6365(2) 0.0000 0.0440(16) Uani 1 2 d S . .
H3A H 0.0994 0.6274 0.0000 0.053 Uiso 1 2 calc SR . .
H3B H 0.1473 0.6687 0.0000 0.053 Uiso 1 2 calc SR . .
C01 C 0.1742(2) 0.5337(3) 0.0442(5) 0.100(2) Uani 1 1 d . . .
H101 H 0.1715 0.5599 0.0743 0.150 Uiso 1 1 calc R . .
B12 B 0.2255(5) 0.5007(8) 0.0000 0.181(10) Uani 1 2 d S . .
H121 H 0.2573 0.5011 0.0000 0.271 Uiso 1 2 calc SR . .
B13 B 0.2213(4) 0.5447(5) 0.0000 0.099(5) Uani 1 2 d S . .
H131 H 0.2525 0.5766 0.0000 0.149 Uiso 1 2 calc SR . .
B14 B 0.2055(3) 0.5169(4) 0.0806(6) 0.109(3) Uani 1 1 d U . .
H141 H 0.2233 0.5300 0.1346 0.163 Uiso 1 1 calc R . .
B15 B 0.1499(2) 0.4831(3) 0.0756(4) 0.082(2) Uani 1 1 d . . .
H151 H 0.1304 0.4727 0.1284 0.123 Uiso 1 1 calc R . .
B16 B 0.1299(3) 0.4936(4) 0.0000 0.080(3) Uani 1 2 d S . .
H161 H 0.0969 0.4903 0.0000 0.120 Uiso 1 2 calc SR . .
B17 B 0.1348(3) 0.4485(4) 0.0000 0.083(3) Uani 1 2 d S . .
H171 H 0.1061 0.4146 0.0000 0.125 Uiso 1 2 calc SR . .
B18 B 0.1818(5) 0.4611(6) 0.0499(9) 0.171(6) Uani 1 1 d U . .
H181 H 0.1847 0.4363 0.0840 0.257 Uiso 1 1 calc R . .
O4 O 0.37064(16) 0.36685(16) 0.5000 0.0548(13) Uani 1 2 d S . .
H4 H 0.3588 0.3534 0.4605 0.082 Uiso 0.50 1 calc PR I 1
H4' H 0.3562 0.3522 0.5370 0.082 Uiso 0.50 1 d PR I 2
C41 C 0.3723(2) 0.4067(2) 0.5000 0.0463(16) Uani 1 2 d S . .
C44 C 0.3737(3) 0.4863(3) 0.5000 0.065(2) Uani 1 2 d SD . .
C45 C 0.37484(18) 0.46615(17) 0.4339(3) 0.0558(13) Uani 1 1 d . . .
H45 H 0.3761 0.4800 0.3878 0.067 Uiso 1 1 calc R . .
C46 C 0.37423(16) 0.42681(16) 0.4326(3) 0.0504(12) Uiso 1 1 d . . .
C47 C 0.3718(2) 0.5282(3) 0.5000 0.082(3) Uiso 1 2 d SD . .
C48 C 0.3747(4) 0.5459(4) 0.4241(6) 0.117(3) Uiso 0.50 1 d PD J -1
H48A H 0.3520 0.5246 0.3914 0.175 Uiso 0.50 1 d P K -1
H48B H 0.3732 0.5719 0.4233 0.175 Uiso 0.50 1 d P L -1
H48C H 0.4027 0.5526 0.4001 0.175 Uiso 0.50 1 d P M -1
C49 C 0.3303(4) 0.5207(5) 0.5358(6) 0.117(3) Uiso 0.50 1 d PD J -1
H49A H 0.3048 0.4987 0.5066 0.175 Uiso 0.50 1 d P N -1
H49B H 0.3269 0.5102 0.5855 0.175 Uiso 0.50 1 d P O -1
H49C H 0.3280 0.5469 0.5351 0.175 Uiso 0.50 1 d P P -1
C50 C 0.4085(4) 0.5623(4) 0.5464(6) 0.117(3) Uiso 0.50 1 d PD J -1
H50A H 0.4365 0.5689 0.5268 0.175 Uiso 0.50 1 d P Q -1
H50B H 0.4077 0.5894 0.5473 0.175 Uiso 0.50 1 d P R -1
H50C H 0.4067 0.5527 0.5977 0.175 Uiso 0.50 1 d P S -1
C4 C 0.37883(16) 0.40871(16) 0.3591(3) 0.0508(12) Uani 1 1 d . . .
H4A H 0.3974 0.4334 0.3258 0.061 Uiso 1 1 calc R . .
H4B H 0.3943 0.3924 0.3682 0.061 Uiso 1 1 calc R . .
O5 O 0.33246(11) 0.31543(11) 0.37469(18) 0.0502(9) Uani 1 1 d . . .
H5 H 0.3117 0.2915 0.3892 0.075 Uiso 0.50 1 calc PR T 1
H5' H 0.3436 0.3322 0.4113 0.075 Uiso 0.50 1 d PR T 2
C51 C 0.31734(15) 0.33402(16) 0.3236(3) 0.0435(11) Uani 1 1 d . . .
C52 C 0.33694(15) 0.37913(16) 0.3186(3) 0.0456(12) Uani 1 1 d . . .
C53 C 0.31823(16) 0.39640(16) 0.2716(3) 0.0476(12) Uani 1 1 d . . .
H53 H 0.3307 0.4271 0.2695 0.057 Uiso 1 1 calc R . .
C54 C 0.28199(15) 0.37066(15) 0.2272(3) 0.0499(12) Uani 1 1 d D U .
C55 C 0.26684(16) 0.32624(16) 0.2282(3) 0.0476(12) Uani 1 1 d . . .
H55 H 0.2439 0.3080 0.1952 0.057 Uiso 1 1 calc R . .
C56 C 0.28367(15) 0.30737(15) 0.2751(3) 0.0446(11) Uani 1 1 d . . .
C57 C 0.26203(14) 0.39032(14) 0.1767(3) 0.0598(14) Uani 1 1 d D . .
C58 C 0.2808(4) 0.4385(2) 0.1934(6) 0.0926(19) Uiso 0.50 1 d PD U 1
H58A H 0.2750 0.4422 0.2455 0.139 Uiso 0.50 1 calc PR U 1
H58B H 0.2673 0.4504 0.1605 0.139 Uiso 0.50 1 calc PR U 1
H58C H 0.3123 0.4539 0.1848 0.139 Uiso 0.50 1 calc PR U 1
C59 C 0.2717(4) 0.3858(4) 0.0953(4) 0.0926(19) Uiso 0.50 1 d PD U 1
H59A H 0.2725 0.3588 0.0888 0.139 Uiso 0.50 1 calc PR U 1
H59B H 0.2999 0.4107 0.0812 0.139 Uiso 0.50 1 calc PR U 1
H59C H 0.2488 0.3850 0.0635 0.139 Uiso 0.50 1 calc PR U 1
C60 C 0.2130(2) 0.3675(3) 0.1869(6) 0.0926(19) Uiso 0.50 1 d PD U 1
H60A H 0.2063 0.3699 0.2391 0.139 Uiso 0.50 1 calc PR U 1
H60B H 0.2003 0.3367 0.1737 0.139 Uiso 0.50 1 calc PR U 1
H60C H 0.2009 0.3810 0.1545 0.139 Uiso 0.50 1 calc PR U 1
C58' C 0.2549(4) 0.4234(3) 0.2196(5) 0.0926(19) Uiso 0.50 1 d PD U 2
H58D H 0.2486 0.4145 0.2720 0.139 Uiso 0.50 1 calc PR U 2
H58E H 0.2304 0.4249 0.1978 0.139 Uiso 0.50 1 calc PR U 2
H58F H 0.2813 0.4521 0.2166 0.139 Uiso 0.50 1 calc PR U 2
C59' C 0.2918(3) 0.4134(4) 0.1110(5) 0.0926(19) Uiso 0.50 1 d PD U 2
H59D H 0.3141 0.4427 0.1261 0.139 Uiso 0.50 1 calc PR U 2
H59E H 0.2746 0.4153 0.0698 0.139 Uiso 0.50 1 calc PR U 2
H59F H 0.3058 0.3970 0.0947 0.139 Uiso 0.50 1 calc PR U 2
C60' C 0.2182(3) 0.3554(3) 0.1468(6) 0.0926(19) Uiso 0.50 1 d PD U 2
H60D H 0.1965 0.3457 0.1868 0.139 Uiso 0.50 1 calc PR U 2
H60E H 0.2207 0.3307 0.1287 0.139 Uiso 0.50 1 calc PR U 2
H60F H 0.2093 0.3674 0.1057 0.139 Uiso 0.50 1 calc PR U 2
C5 C 0.26592(16) 0.25859(16) 0.2718(3) 0.0477(12) Uani 1 1 d . . .
H5A H 0.2595 0.2490 0.2191 0.057 Uiso 1 1 calc R . .
H5B H 0.2887 0.2524 0.2895 0.057 Uiso 1 1 calc R . .
O6 O 0.26709(11) 0.23249(11) 0.42285(19) 0.0514(9) Uani 1 1 d . . .
H6 H 0.2643 0.2316 0.4695 0.077 Uiso 0.50 1 calc PR V 1
H6' H 0.2849 0.2580 0.4094 0.077 Uiso 0.50 1 d PR V 2
C61 C 0.22696(16) 0.21907(15) 0.3895(3) 0.0442(11) Uani 1 1 d . . .
C62 C 0.22522(16) 0.23238(15) 0.3177(3) 0.0432(11) Uani 1 1 d . . .
C63 C 0.18472(16) 0.21982(15) 0.2869(3) 0.0469(12) Uani 1 1 d . . .
H63 H 0.1835 0.2294 0.2379 0.056 Uiso 1 1 calc R . .
C64 C 0.14601(16) 0.19406(17) 0.3243(3) 0.0508(12) Uani 1 1 d . . .
C65 C 0.14930(17) 0.17940(17) 0.3947(3) 0.0522(13) Uani 1 1 d . . .
H65 H 0.1233 0.1609 0.4213 0.063 Uiso 1 1 calc R . .
C66 C 0.18912(16) 0.19070(15) 0.4281(3) 0.0459(12) Uani 1 1 d . . .
C67 C 0.10250(18) 0.1821(2) 0.2884(3) 0.0606(14) Uani 1 1 d . . .
C68 C 0.0642(2) 0.1476(3) 0.3337(4) 0.104(3) Uani 1 1 d . . .
H68A H 0.0646 0.1589 0.3838 0.156 Uiso 1 1 calc R . .
H68B H 0.0666 0.1213 0.3375 0.156 Uiso 1 1 calc R . .
H68C H 0.0368 0.1405 0.3088 0.156 Uiso 1 1 calc R . .
C69 C 0.0985(3) 0.2225(3) 0.2819(6) 0.119(3) Uani 1 1 d . . .
H69A H 0.1231 0.2446 0.2528 0.178 Uiso 1 1 calc R . .
H69B H 0.0988 0.2339 0.3318 0.178 Uiso 1 1 calc R . .
H69C H 0.0712 0.2151 0.2568 0.178 Uiso 1 1 calc R . .
C70 C 0.0995(2) 0.1628(3) 0.2116(4) 0.104(3) Uani 1 1 d . . .
H70A H 0.1233 0.1840 0.1803 0.156 Uiso 1 1 calc R . .
H70B H 0.0716 0.1555 0.1887 0.156 Uiso 1 1 calc R . .
H70C H 0.1016 0.1364 0.2163 0.156 Uiso 1 1 calc R . .
C6 C 0.1900(3) 0.1693(2) 0.5000 0.0556(19) Uani 1 2 d S . .
H6A H 0.1648 0.1394 0.5000 0.067 Uiso 1 2 calc SR . .
H6B H 0.2167 0.1669 0.5000 0.067 Uiso 1 2 calc SR . .
C02 C 0.1940(2) 0.2993(2) 0.4524(4) 0.0798(19) Uani 1 1 d . . .
H202 H 0.1881 0.2704 0.4184 0.120 Uiso 1 1 calc R . .
B22 B 0.2413(3) 0.3273(4) 0.5000 0.068(3) Uani 1 2 d S . .
H222 H 0.2669 0.3177 0.5000 0.102 Uiso 1 2 calc SR . .
B23 B 0.1520(4) 0.2994(4) 0.5000 0.103(5) Uani 1 2 d S . .
H223 H 0.1182 0.2706 0.5000 0.154 Uiso 1 2 calc SR . .
B24 B 0.1736(3) 0.3318(3) 0.4223(6) 0.098(3) Uani 1 1 d . . .
H224 H 0.1542 0.3256 0.3699 0.147 Uiso 1 1 calc R . .
B25 B 0.2301(2) 0.3498(2) 0.4235(4) 0.0663(18) Uani 1 1 d . . .
H225 H 0.2496 0.3561 0.3711 0.099 Uiso 1 1 calc R . .
B26 B 0.2523(3) 0.3819(3) 0.5000 0.068(3) Uani 1 2 d S . .
H226 H 0.2863 0.4103 0.5000 0.103 Uiso 1 2 calc SR . .
B27 B 0.2108(3) 0.3837(3) 0.4496(5) 0.088(2) Uani 1 1 d . . .
H227 H 0.2169 0.4126 0.4151 0.131 Uiso 1 1 calc R . .
B28 B 0.1618(4) 0.3525(4) 0.5000 0.092(4) Uani 1 2 d SU . .
H228 H 0.1351 0.3607 0.5000 0.138 Uiso 1 2 calc SR . .
B1C B 0.0453(4) 0.0440(4) 0.5174(7) 0.113(5) Uiso 0.42 1 d PD . 1
H1C H 0.0759 0.0740 0.5300 0.170 Uiso 0.50 1 d P W 1
B2C B 0.0271(6) -0.0013(7) 0.5713(6) 0.113(5) Uiso 0.42 1 d PD . 1
H2C H 0.0451 -0.0028 0.6197 0.170 Uiso 0.50 1 d P X 1
C1C C 0.0453(4) 0.0440(4) 0.5174(7) 0.113(5) Uiso 0.08 1 d P . 2
C2C C 0.0271(6) -0.0013(7) 0.5713(6) 0.113(5) Uiso 0.08 1 d P . 2
C1D C 0.278(3) 0.602(3) 0.5000 0.14(3) Uiso 0.17 2 d SP . 1
H1DA H 0.2719 0.6264 0.5000 0.208 Uiso 0.17 2 calc SPR . 1
H1DB H 0.3098 0.6140 0.5000 0.208 Uiso 0.17 2 calc SPR . 1
Cl1 Cl 0.2551(6) 0.5698(6) 0.4241(10) 0.134(5) Uiso 0.17 1 d P . 1
O1W O 0.2374(19) 0.5404(19) 0.5000 0.129(17) Uiso 0.17 2 d SP Y 2
O2W O 0.1725(5) 0.2543(5) 0.0777(9) 0.106(5) Uiso 0.33 1 d P . .
O3W O -0.0385(10) 0.5053(10) 0.4380(17) 0.090(8) Uiso 0.17 1 d P . .
O4W O 0.0000 0.5000 0.3889(14) 0.097(6) Uiso 0.33 2 d SP . .
O5W O 0.0000 0.5000 0.460(4) 0.115(17) Uiso 0.17 2 d SP . .
O6W O -0.0437(19) 0.5104(17) 0.5000 0.114(15) Uiso 0.17 2 d SP . .
O7W O -0.015(2) 0.5063(18) 0.5000 0.116(17) Uiso 0.17 2 d SP . .

loop_
_atom_site_aniso_label
_atom_site_aniso_U_11
_atom_site_aniso_U_22
_atom_site_aniso_U_33
_atom_site_aniso_U_23
_atom_site_aniso_U_13
_atom_site_aniso_U_12
O1 0.047(3) 0.069(3) 0.037(2) 0.000 0.000 0.030(3)
C11 0.036(3) 0.048(4) 0.039(4) 0.000 0.000 0.017(3)
C12 0.043(3) 0.043(3) 0.039(3) -0.001(2) 0.000(2) 0.014(2)
C13 0.065(3) 0.049(3) 0.046(3) 0.001(2) -0.004(3) 0.026(3)
C14 0.085(6) 0.058(5) 0.045(4) 0.000 0.000 0.037(4)
C17 0.138(9) 0.077(6) 0.066(6) 0.000 0.000 0.066(7)
C1 0.038(2) 0.051(3) 0.035(2) 0.004(2) 0.003(2) 0.014(2)
O2 0.0385(17) 0.063(2) 0.0443(19) 0.0009(16) -0.0078(15) 0.0252(16)
C21 0.029(2) 0.054(3) 0.034(2) 0.003(2) 0.0011(18) 0.019(2)
C22 0.032(2) 0.052(3) 0.033(2) 0.005(2) 0.0038(19) 0.016(2)
C23 0.038(2) 0.059(3) 0.034(2) 0.002(2) -0.003(2) 0.017(2)
C24 0.033(2) 0.055(3) 0.033(2) 0.006(2) 0.0021(19) 0.017(2)
C25 0.043(3) 0.052(3) 0.035(2) 0.008(2) 0.003(2) 0.021(2)
C26 0.034(2) 0.051(3) 0.031(2) 0.004(2) 0.0054(19) 0.016(2)
C27 0.044(3) 0.070(3) 0.040(3) 0.012(2) 0.001(2) 0.027(3)
C28 0.068(4) 0.087(4) 0.081(4) 0.010(4) -0.010(3) 0.047(4)
C29 0.044(3) 0.096(5) 0.089(5) 0.026(4) -0.006(3) 0.026(3)
C30 0.079(4) 0.110(5) 0.047(3) 0.013(3) -0.008(3) 0.050(4)
C2 0.038(2) 0.055(3) 0.033(2) -0.002(2) 0.0020(19) 0.021(2)
O3 0.0358(17) 0.068(2) 0.0408(19) -0.0001(16) -0.0044(14) 0.0230(16)
C31 0.033(2) 0.051(3) 0.035(2) -0.004(2) -0.0012(19) 0.022(2)
C32 0.041(2) 0.047(3) 0.036(2) -0.002(2) 0.000(2) 0.028(2)
C33 0.042(3) 0.040(2) 0.041(3) 0.001(2) 0.003(2) 0.021(2)
C34 0.038(2) 0.042(2) 0.040(3) 0.000(2) -0.003(2) 0.020(2)
C35 0.040(2) 0.049(3) 0.035(2) 0.000(2) -0.004(2) 0.025(2)
C36 0.038(2) 0.046(3) 0.033(2) -0.002(2) 0.0003(19) 0.022(2)
C37 0.036(2) 0.045(3) 0.044(3) -0.003(2) -0.005(2) 0.017(2)
C38 0.044(3) 0.072(4) 0.070(4) 0.016(3) -0.009(3) 0.021(3)
C39 0.041(3) 0.068(3) 0.061(3) 0.006(3) 0.003(2) 0.023(3)
C40 0.052(3) 0.064(4) 0.087(4) -0.025(3) -0.009(3) 0.022(3)
C3 0.055(4) 0.050(4) 0.036(4) 0.000 0.000 0.032(3)
C01 0.080(5) 0.099(5) 0.106(6) -0.018(4) 0.014(4) 0.034(4)
B12 0.056(8) 0.21(2) 0.29(3) 0.000 0.000 0.079(12)
B13 0.062(7) 0.140(12) 0.057(7) 0.000 0.000 0.021(7)
B14 0.089(4) 0.126(5) 0.095(5) 0.008(4) -0.008(4) 0.043(4)
B15 0.056(4) 0.116(7) 0.054(4) 0.022(4) 0.010(3) 0.028(4)
B16 0.045(5) 0.105(9) 0.088(8) 0.000 0.000 0.036(6)
B17 0.050(6) 0.061(6) 0.131(11) 0.000 0.000 0.022(5)
B18 0.170(7) 0.174(7) 0.196(7) 0.030(5) -0.021(5) 0.105(5)
O4 0.056(3) 0.057(3) 0.054(3) 0.000 0.000 0.031(3)
C41 0.042(4) 0.041(4) 0.053(4) 0.000 0.000 0.019(3)
C44 0.080(6) 0.053(5) 0.065(5) 0.000 0.000 0.035(4)
C45 0.074(4) 0.051(3) 0.043(3) 0.002(2) 0.001(3) 0.031(3)
C4 0.049(3) 0.049(3) 0.049(3) 0.002(2) 0.009(2) 0.021(2)
O5 0.053(2) 0.056(2) 0.0465(19) 0.0010(16) 0.0015(16) 0.0301(17)
C51 0.043(3) 0.051(3) 0.040(3) -0.002(2) 0.005(2) 0.026(2)
C52 0.047(3) 0.049(3) 0.040(3) 0.002(2) 0.011(2) 0.023(2)
C53 0.053(3) 0.046(3) 0.045(3) 0.006(2) 0.011(2) 0.025(2)
C54 0.050(3) 0.054(3) 0.046(3) 0.011(2) 0.011(2) 0.027(2)
C55 0.047(3) 0.050(3) 0.042(3) 0.003(2) 0.004(2) 0.022(2)
C56 0.045(3) 0.047(3) 0.042(3) 0.002(2) 0.009(2) 0.024(2)
C57 0.065(3) 0.058(3) 0.054(3) 0.016(3) 0.004(3) 0.029(3)
C5 0.055(3) 0.053(3) 0.041(3) -0.002(2) 0.008(2) 0.031(2)
O6 0.051(2) 0.055(2) 0.051(2) 0.0003(16) -0.0021(16) 0.0285(17)
C61 0.049(3) 0.042(3) 0.046(3) -0.004(2) -0.001(2) 0.026(2)
C62 0.050(3) 0.040(2) 0.042(3) -0.005(2) 0.000(2) 0.024(2)
C63 0.055(3) 0.047(3) 0.041(3) -0.002(2) 0.001(2) 0.027(2)
C64 0.052(3) 0.054(3) 0.047(3) -0.010(2) -0.004(2) 0.028(3)
C65 0.051(3) 0.051(3) 0.047(3) -0.002(2) 0.005(2) 0.020(2)
C66 0.048(3) 0.042(3) 0.044(3) -0.004(2) 0.000(2) 0.020(2)
C67 0.052(3) 0.077(4) 0.053(3) -0.005(3) -0.003(3) 0.032(3)
C68 0.051(4) 0.148(7) 0.082(5) 0.008(5) 0.000(4) 0.027(4)
C69 0.080(5) 0.114(6) 0.181(10) -0.013(6) -0.035(6) 0.062(5)
C70 0.076(5) 0.164(8) 0.070(5) -0.036(5) -0.022(4) 0.059(5)
C6 0.059(5) 0.043(4) 0.057(5) 0.000 0.000 0.019(4)
C02 0.093(5) 0.075(4) 0.089(5) -0.026(4) -0.020(4) 0.056(4)
B22 0.067(6) 0.085(7) 0.071(6) 0.000 0.000 0.052(6)
B23 0.049(6) 0.075(8) 0.177(15) 0.000 0.000 0.026(6)
B24 0.087(6) 0.082(6) 0.133(8) -0.011(5) -0.047(6) 0.049(5)
B25 0.073(4) 0.078(5) 0.055(4) 0.006(3) 0.011(3) 0.043(4)
B26 0.043(5) 0.070(6) 0.080(7) 0.000 0.000 0.019(5)
B27 0.083(5) 0.080(5) 0.110(6) 0.018(5) -0.010(5) 0.049(5)
B28 0.084(5) 0.091(5) 0.115(6) 0.000 0.000 0.055(4)

loop_
_atom_type_symbol
_atom_type_description
_atom_type_scat_dispersion_real
_atom_type_scat_dispersion_imag
_atom_type_scat_source
C C 0.0033 0.0016 'International Tables Vol C Tables 4.2.6.8 and 6.1.1.4'
H H 0.0000 0.0000 'International Tables Vol C Tables 4.2.6.8 and 6.1.1.4'
B B 0.0013 0.0007 'International Tables Vol C Tables 4.2.6.8 and 6.1.1.4'
O O 0.0106 0.0060 'International Tables Vol C Tables 4.2.6.8 and 6.1.1.4'
Cl Cl 0.1484 0.1585 'International Tables Vol C Tables 4.2.6.8 and 6.1.1.4'

loop_
_geom_angle_atom_site_label_1
_geom_angle_atom_site_label_2
_geom_angle_atom_site_label_3
_geom_angle
_geom_angle_site_symmetry_1
_geom_angle_site_symmetry_3
_geom_angle_publ_flag
O1 C11 C12 119.6(3) . . ?
O1 C11 C12 119.6(3) . 10 ?
C12 C11 C12 120.7(6) . 10 ?
C11 C12 C13 118.2(5) . . ?
C11 C12 C1 121.8(5) . . ?
C13 C12 C1 120.0(4) . . ?
C14 C13 C12 123.4(5) . . ?
C13 C14 C13 115.5(7) 10 . ?
C13 C14 C17 122.2(4) 10 . ?
C13 C14 C17 122.2(4) . . ?
C19' C17 C19' 106.6(7) 10 . ?
C19' C17 C19 134.1(12) 10 . ?
C19' C17 C19 53.8(4) . . ?
C19' C17 C19 53.8(4) 10 10 ?
C19' C17 C19 134.1(12) . 10 ?
C19 C17 C19 106.6(7) . 10 ?
C19' C17 C18 55.6(3) 10 . ?
C19' C17 C18 55.6(3) . . ?
C19 C17 C18 106.0(7) . . ?
C19 C17 C18 106.0(7) 10 . ?
C19' C17 C18' 105.9(7) 10 . ?
C19' C17 C18' 105.9(7) . . ?
C19 C17 C18' 55.6(3) . . ?
C19 C17 C18' 55.6(3) 10 . ?
C18 C17 C18' 136.2(13) . . ?
C19' C17 C14 113.0(6) 10 . ?
C19' C17 C14 113.0(6) . . ?
C19 C17 C14 112.9(6) . . ?
C19 C17 C14 112.9(6) 10 . ?
C18 C17 C14 111.9(7) . . ?
C18' C17 C14 112.0(7) . . ?
C12 C1 C26 116.3(4) . . ?
C26 C21 O2 119.7(4) . . ?
C26 C21 C22 121.5(4) . . ?
O2 C21 C22 118.8(4) . . ?
C23 C22 C21 117.8(4) . . ?
C23 C22 C2 120.3(4) . . ?
C21 C22 C2 121.9(4) . . ?
C22 C23 C24 123.0(4) . . ?
C23 C24 C25 116.7(4) . . ?
C23 C24 C27 120.6(4) . . ?
C25 C24 C27 122.6(5) . . ?
C24 C25 C26 122.6(5) . . ?
C21 C26 C25 117.8(4) . . ?
C21 C26 C1 122.5(4) . . ?
C25 C26 C1 119.7(4) . . ?
C30 C27 C29 109.5(5) . . ?
C30 C27 C28 108.3(5) . . ?
C29 C27 C28 108.0(5) . . ?
C30 C27 C24 109.8(4) . . ?
C29 C27 C24 109.5(4) . . ?
C28 C27 C24 111.7(4) . . ?
C22 C2 C36 115.2(4) . . ?
O3 C31 C36 119.7(4) . . ?
O3 C31 C32 119.1(4) . . ?
C36 C31 C32 121.1(4) . . ?
C33 C32 C31 118.3(4) . . ?
C33 C32 C3 120.3(5) . . ?
C31 C32 C3 121.3(5) . . ?
C32 C33 C34 122.4(4) . . ?
C35 C34 C33 116.8(4) . . ?
C35 C34 C37 122.3(4) . . ?
C33 C34 C37 120.8(4) . . ?
C34 C35 C36 123.2(4) . . ?
C31 C36 C35 117.6(4) . . ?
C31 C36 C2 122.2(4) . . ?
C35 C36 C2 120.2(4) . . ?
C40 C37 C34 109.7(4) . . ?
C40 C37 C38 109.6(5) . . ?
C34 C37 C38 111.4(4) . . ?
C40 C37 C39 108.2(4) . . ?
C34 C37 C39 110.7(4) . . ?
C38 C37 C39 107.2(4) . . ?
C32 C3 C32 116.7(5) 10 . ?
C01 C01 B14 113.5(5) 10 . ?
C01 C01 B15 109.9(4) 10 . ?
B14 C01 B15 63.3(6) . . ?
C01 C01 B16 62.1(3) 10 . ?
B14 C01 B16 113.2(8) . . ?
B15 C01 B16 59.2(5) . . ?
C01 C01 B13 62.4(4) 10 . ?
B14 C01 B13 60.2(6) . . ?
B15 C01 B13 109.1(8) . . ?
B16 C01 B13 111.4(6) . . ?
B13 B12 B18 107.5(10) . 10 ?
B13 B12 B18 107.5(10) . . ?
B18 B12 B18 62.2(13) 10 . ?
B13 B12 B14 57.7(7) . 10 ?
B18 B12 B14 61.0(7) 10 10 ?
B18 B12 B14 109.5(9) . 10 ?
B13 B12 B14 57.7(7) . . ?
B18 B12 B14 109.5(9) 10 . ?
B18 B12 B14 61.0(7) . . ?
B14 B12 B14 104.7(12) 10 . ?
B12 B13 B14 66.6(7) . . ?
B12 B13 B14 66.6(7) . 10 ?
B14 B13 B14 118.7(12) . 10 ?
B12 B13 C01 108.9(9) . 10 ?
B14 B13 C01 105.3(8) . 10 ?
B14 B13 C01 57.7(5) 10 10 ?
B12 B13 C01 108.9(9) . . ?
B14 B13 C01 57.7(5) . . ?
B14 B13 C01 105.3(8) 10 . ?
C01 B13 C01 55.3(7) 10 . ?
C01 B14 B13 62.1(7) . . ?
C01 B14 B15 58.8(5) . . ?
B13 B14 B15 107.0(7) . . ?
C01 B14 B18 104.3(8) . . ?
B13 B14 B18 102.5(9) . . ?
B15 B14 B18 58.5(7) . . ?
C01 B14 B12 103.9(8) . . ?
B13 B14 B12 55.7(9) . . ?
B15 B14 B12 103.2(9) . . ?
B18 B14 B12 56.9(9) . . ?
C01 B15 B16 61.7(6) . . ?
C01 B15 B17 108.2(6) . . ?
B16 B15 B17 60.1(6) . . ?
C01 B15 B14 57.9(5) . . ?
B16 B15 B14 110.8(7) . . ?
B17 B15 B14 112.1(7) . . ?
C01 B15 B18 107.2(7) . . ?
B16 B15 B18 109.5(8) . . ?
B17 B15 B18 60.6(7) . . ?
B14 B15 B18 63.1(7) . . ?
B15 B16 B15 109.9(9) . 10 ?
B15 B16 B17 62.0(5) . . ?
B15 B16 B17 62.0(5) 10 . ?
B15 B16 C01 59.0(5) . . ?
B15 B16 C01 104.5(6) 10 . ?
B17 B16 C01 107.7(7) . . ?
B15 B16 C01 104.5(6) . 10 ?
B15 B16 C01 59.0(5) 10 10 ?
B17 B16 C01 107.7(7) . 10 ?
C01 B16 C01 55.7(7) . 10 ?
B16 B17 B15 57.9(5) . . ?
B16 B17 B15 57.9(5) . 10 ?
B15 B17 B15 103.6(8) . 10 ?
B16 B17 B18 107.0(8) . . ?
B15 B17 B18 59.8(7) . . ?
B15 B17 B18 107.6(8) 10 . ?
B16 B17 B18 107.0(8) . 10 ?
B15 B17 B18 107.6(8) . 10 ?
B15 B17 B18 59.8(7) 10 10 ?
B18 B17 B18 61.8(12) . 10 ?
B15 B18 B12 107.2(11) . . ?
B15 B18 B17 59.6(6) . . ?
B12 B18 B17 107.3(9) . . ?
B15 B18 B18 105.5(6) . 10 ?
B12 B18 B18 58.9(6) . 10 ?
B17 B18 B18 59.1(6) . 10 ?
B15 B18 B14 58.4(7) . . ?
B12 B18 B14 62.1(9) . . ?
B17 B18 B14 107.5(9) . . ?
B18 B18 B14 107.8(6) 10 . ?
C46 C41 C46 121.1(6) 10_556 . ?
C46 C41 O4 119.4(3) 10_556 . ?
C46 C41 O4 119.4(3) . . ?
C45 C44 C45 116.2(7) . 10_556 ?
C45 C44 C47 121.9(4) . . ?
C45 C44 C47 121.9(4) 10_556 . ?
C46 C45 C44 122.8(5) . . ?
C45 C46 C41 118.4(5) . . ?
C45 C46 C4 119.5(5) . . ?
C41 C46 C4 122.0(5) . . ?
C48 C47 C48 133.5(12) 10_556 . ?
C48 C47 C49 108.7(6) 10_556 10_556 ?
C48 C47 C49 62.4(8) . 10_556 ?
C48 C47 C49 62.4(8) 10_556 . ?
C48 C47 C49 108.7(6) . . ?
C49 C47 C49 50.4(8) 10_556 . ?
C48 C47 C50 45.9(8) 10_556 . ?
C48 C47 C50 108.4(6) . . ?
C49 C47 C50 138.8(11) 10_556 . ?
C49 C47 C50 106.4(6) . . ?
C48 C47 C50 108.4(6) 10_556 10_556 ?
C48 C47 C50 45.9(8) . 10_556 ?
C49 C47 C50 106.4(6) 10_556 10_556 ?
C49 C47 C50 138.8(11) . 10_556 ?
C50 C47 C50 66.8(9) . 10_556 ?
C48 C47 C44 112.8(6) 10_556 . ?
C48 C47 C44 112.8(6) . . ?
C49 C47 C44 110.2(6) 10_556 . ?
C49 C47 C44 110.2(6) . . ?
C50 C47 C44 110.1(6) . . ?
C50 C47 C44 110.1(6) 10_556 . ?
C52 C4 C46 115.9(4) . . ?
O5 C51 C52 120.0(4) . . ?
O5 C51 C56 119.6(4) . . ?
C52 C51 C56 120.3(4) . . ?
C53 C52 C51 118.1(5) . . ?
C53 C52 C4 120.4(4) . . ?
C51 C52 C4 121.4(4) . . ?
C52 C53 C54 123.0(5) . . ?
C55 C54 C53 116.3(5) . . ?
C55 C54 C57 121.7(4) . . ?
C53 C54 C57 121.9(4) . . ?
C56 C55 C54 122.8(5) . . ?
C55 C56 C51 118.8(4) . . ?
C55 C56 C5 119.6(4) . . ?
C51 C56 C5 121.6(4) . . ?
C54 C57 C60 110.9(4) . . ?
C54 C57 C59' 110.6(4) . . ?
C60 C57 C59' 133.0(6) . . ?
C54 C57 C60' 111.0(4) . . ?
C60 C57 C60' 34.5(5) . . ?
C59' C57 C60' 108.5(4) . . ?
C54 C57 C58 110.9(4) . . ?
C60 C57 C58 108.6(4) . . ?
C59' C57 C58 75.6(5) . . ?
C60' C57 C58 132.8(6) . . ?
C54 C57 C58' 110.3(4) . . ?
C60 C57 C58' 76.4(5) . . ?
C59' C57 C58' 108.3(4) . . ?
C60' C57 C58' 108.0(4) . . ?
C58 C57 C58' 35.4(5) . . ?
C54 C57 C59 110.0(4) . . ?
C60 C57 C59 108.4(4) . . ?
C59' C57 C59 35.2(5) . . ?
C60' C57 C59 76.6(5) . . ?
C58 C57 C59 108.0(4) . . ?
C58' C57 C59 134.0(6) . . ?
C62 C5 C56 113.8(4) . . ?
C62 C61 O6 119.7(4) . . ?
C62 C61 C66 121.2(5) . . ?
O6 C61 C66 119.1(4) . . ?
C61 C62 C63 118.4(5) . . ?
C61 C62 C5 121.7(4) . . ?
C63 C62 C5 119.9(4) . . ?
C64 C63 C62 123.1(5) . . ?
C63 C64 C65 116.4(5) . . ?
C63 C64 C67 120.8(5) . . ?
C65 C64 C67 122.8(5) . . ?
C64 C65 C66 122.9(5) . . ?
C61 C66 C65 117.8(5) . . ?
C61 C66 C6 122.2(5) . . ?
C65 C66 C6 119.8(5) . . ?
C69 C67 C70 109.8(7) . . ?
C69 C67 C64 109.2(5) . . ?
C70 C67 C64 110.0(5) . . ?
C69 C67 C68 109.5(6) . . ?
C70 C67 C68 106.6(6) . . ?
C64 C67 C68 111.7(5) . . ?
C66 C6 C66 118.0(6) 10_556 . ?
B25 C02 B22 61.7(5) . . ?
B25 C02 C02 107.9(3) . 10_556 ?
B22 C02 C02 59.8(3) . 10_556 ?
B25 C02 B23 110.5(6) . . ?
B22 C02 B23 110.8(5) . . ?
C02 C02 B23 60.2(3) 10_556 . ?
B25 C02 B24 62.7(5) . . ?
B22 C02 B24 112.8(6) . . ?
C02 C02 B24 108.2(4) 10_556 . ?
B23 C02 B24 60.0(5) . . ?
C02 B22 C02 60.5(6) . 10_556 ?
C02 B22 B25 106.3(6) . 10_556 ?
C02 B22 B25 58.8(4) 10_556 10_556 ?
C02 B22 B25 58.8(4) . . ?
C02 B22 B25 106.3(6) 10_556 . ?
B25 B22 B25 104.9(7) 10_556 . ?
C02 B22 B26 104.7(6) . . ?
C02 B22 B26 104.7(6) 10_556 . ?
B25 B22 B26 58.2(4) 10_556 . ?
B25 B22 B26 58.2(4) . . ?
C02 B23 C02 59.5(6) . 10_556 ?
C02 B23 B24 107.8(7) . 10_556 ?
C02 B23 B24 60.2(5) 10_556 10_556 ?
C02 B23 B24 60.2(5) . . ?
C02 B23 B24 107.8(7) 10_556 . ?
B24 B23 B24 107.8(9) 10_556 . ?
C02 B23 B28 107.4(7) . . ?
C02 B23 B28 107.4(7) 10_556 . ?
B24 B23 B28 59.6(5) 10_556 . ?
B24 B23 B28 59.6(5) . . ?
B27 B24 B28 62.1(6) . . ?
B27 B24 B23 109.5(8) . . ?
B28 B24 B23 60.6(7) . . ?
B27 B24 C02 106.0(6) . . ?
B28 B24 C02 107.8(7) . . ?
B23 B24 C02 59.8(6) . . ?
B27 B24 B25 59.1(5) . . ?
B28 B24 B25 108.1(7) . . ?
B23 B24 B25 106.0(6) . . ?
C02 B24 B25 57.4(4) . . ?
C02 B25 B26 108.4(5) . . ?
C02 B25 B27 107.7(5) . . ?
B26 B25 B27 61.8(5) . . ?
C02 B25 B22 59.6(5) . . ?
B26 B25 B22 62.2(5) . . ?
B27 B25 B22 111.8(6) . . ?
C02 B25 B24 59.9(4) . . ?
B26 B25 B24 108.1(6) . . ?
B27 B25 B24 58.7(5) . . ?
B22 B25 B24 108.9(6) . . ?
B25 B26 B25 107.2(7) . 10_556 ?
B25 B26 B27 108.8(6) . 10_556 ?
B25 B26 B27 59.6(4) 10_556 10_556 ?
B25 B26 B27 59.6(4) . . ?
B25 B26 B27 108.8(6) 10_556 . ?
B27 B26 B27 61.9(7) 10_556 . ?
B25 B26 B22 59.6(4) . . ?
B25 B26 B22 59.6(4) 10_556 . ?
B27 B26 B22 108.1(6) 10_556 . ?
B27 B26 B22 108.1(6) . . ?
B24 B27 B25 62.2(5) . . ?
B24 B27 B26 108.4(6) . . ?
B25 B27 B26 58.6(4) . . ?
B24 B27 B28 59.1(6) . . ?
B25 B27 B28 108.1(7) . . ?
B26 B27 B28 107.1(6) . . ?
B24 B27 B27 106.5(5) . 10_556 ?
B25 B27 B27 105.7(4) . 10_556 ?
B26 B27 B27 59.1(4) . 10_556 ?
B28 B27 B27 59.3(4) . 10_556 ?
B24 B28 B24 108.0(9) . 10_556 ?
B24 B28 B23 59.8(5) . . ?
B24 B28 B23 59.8(5) 10_556 . ?
B24 B28 B27 58.8(5) . . ?
B24 B28 B27 107.9(8) 10_556 . ?
B23 B28 B27 106.2(7) . . ?
B24 B28 B27 107.9(8) . 10_556 ?
B24 B28 B27 58.8(5) 10_556 10_556 ?
B23 B28 B27 106.2(7) . 10_556 ?
B27 B28 B27 61.3(8) . 10_556 ?
B1C B1C B2C 148.1(9) 10_556 6 ?
B1C B1C B1C 90.000(5) 10_556 6 ?
B2C B1C B1C 75.3(10) 6 6 ?
B1C B1C B1C 90.000(4) 10_556 5 ?
B2C B1C B1C 74.1(12) 6 5 ?
B1C B1C B1C 120.000(5) 6 5 ?
B1C B1C B2C 125.2(2) 10_556 2 ?
B2C B1C B2C 34.6(12) 6 2 ?
B1C B1C B2C 40.7(4) 6 2 ?
B1C B1C B2C 96.5(7) 5 2 ?
B1C B1C B2C 20.7(8) 10_556 9_556 ?
B2C B1C B2C 127.4(16) 6 9_556 ?
B1C B1C B2C 80.2(8) 6 9_556 ?
B1C B1C B2C 79.4(6) 5 9_556 ?
B2C B1C B2C 108.3(10) 2 9_556 ?
B1C B1C B2C 124.6(8) 10_556 . ?
B2C B1C B2C 33.7(8) 6 . ?
B1C B1C B2C 96.5(6) 6 . ?
B1C B1C B2C 40.3(8) 5 . ?
B2C B1C B2C 60.6(12) 2 . ?
B2C B1C B2C 107.3(13) 9_556 . ?
B1C B1C B1C 68.5(8) 10_556 9_556 ?
B2C B1C B1C 94.3(16) 6 9_556 ?
B1C B1C B1C 21.5(8) 6 9_556 ?
B1C B1C B1C 117.72(18) 5 9_556 ?
B2C B1C B1C 60.4(7) 2 9_556 ?
B2C B1C B1C 59.9(2) 9_556 9_556 ?
B2C B1C B1C 108.2(8) . 9_556 ?
B1C B1C B1C 68.5(8) 10_556 8_556 ?
B2C B1C B1C 93.2(8) 6 8_556 ?
B1C B1C B1C 117.72(18) 6 8_556 ?
B1C B1C B1C 21.5(8) 5 8_556 ?
B2C B1C B1C 108.5(10) 2 8_556 ?
B2C B1C B1C 59.1(13) 9_556 8_556 ?
B2C B1C B1C 59.9(2) . 8_556 ?
B1C B1C B1C 107.4(9) 9_556 8_556 ?
B1C B1C B2C 40.8(7) 10_556 11_556 ?
B2C B1C B2C 112.1(14) 6 11_556 ?
B1C B1C B2C 52.7(5) 6 11_556 ?
B1C B1C B2C 95.2(5) 5 11_556 ?
B2C B1C B2C 84.4(8) 2 11_556 ?
B2C B1C B2C 27.5(5) 9_556 11_556 ?
B2C B1C B2C 107.4(10) . 11_556 ?
B1C B1C B2C 32.7(6) 9_556 11_556 ?
B1C B1C B2C 78.9(7) 8_556 11_556 ?
B1C B1C B2C 41.3(3) 10_556 10_556 ?
B2C B1C B2C 110.9(14) 6 10_556 ?
B1C B1C B2C 95.2(5) 6 10_556 ?
B1C B1C B2C 52.3(3) 5 10_556 ?
B2C B1C B2C 107.5(10) 2 10_556 ?
B2C B1C B2C 27.1(6) 9_556 10_556 ?
B2C B1C B2C 83.3(11) . 10_556 ?
B1C B1C B2C 79.0(6) 9_556 10_556 ?
B1C B1C B2C 32.4(10) 8_556 10_556 ?
B2C B1C B2C 47.6(7) 11_556 10_556 ?
B2C B2C B2C 120.001(5) 6 5 ?
B2C B2C B1C 104.3(15) 6 5 ?
B2C B2C B1C 106.3(17) 5 5 ?
B2C B2C B1C 130.6(8) 6 3 ?
B2C B2C B1C 41.1(7) 5 3 ?
B1C B2C B1C 65.2(12) 5 3 ?
B2C B2C B1C 99.5(12) 6 8_556 ?
B2C B2C B1C 100.8(10) 5 8_556 ?
B1C B2C B1C 11.2(5) 5 8_556 ?
B1C B2C B1C 60.6(7) 3 8_556 ?
B2C B2C B1C 40.0(13) 6 . ?
B2C B2C B1C 130.0(6) 5 . ?
B1C B2C B1C 64.4(4) 5 . ?
B1C B2C B1C 108.7(9) 3 . ?
B1C B2C B1C 60.1(2) 8_556 . ?
B2C B2C B2C 90.000(6) 6 3 ?
B2C B2C B2C 30.000(7) 5 3 ?
B1C B2C B2C 117.9(14) 5 3 ?
B1C B2C B2C 60.4(10) 3 3 ?
B1C B2C B2C 108.2(7) 8_556 3 ?
B1C B2C B2C 107.4(10) . 3 ?
B2C B2C B2C 30.000(5) 6 2 ?
B2C B2C B2C 90.000(6) 5 2 ?
B1C B2C B2C 116.6(11) 5 2 ?
B1C B2C B2C 108.5(10) 3 2 ?
B1C B2C B2C 107.4(10) 8_556 2 ?
B1C B2C B2C 59.1(14) . 2 ?
B2C B2C B2C 60.000(5) 3 2 ?
B2C B2C B2C 60.000(4) 6 4 ?
B2C B2C B2C 60.000(8) 5 4 ?
B1C B2C B2C 121.9(9) 5 4 ?
B1C B2C B2C 84.1(10) 3 4 ?
B1C B2C B2C 110.7(8) 8_556 4 ?
B1C B2C B2C 82.9(12) . 4 ?
B2C B2C B2C 30.000(3) 3 4 ?
B2C B2C B2C 30.000(2) 2 4 ?
B2C B2C B1C 121.4(5) 6 12_556 ?
B2C B2C B1C 53.0(9) 5 12_556 ?
B1C B2C B1C 54.1(7) 5 12_556 ?
B1C B2C B1C 14.1(6) 3 12_556 ?
B1C B2C B1C 47.9(3) 8_556 12_556 ?
B1C B2C B1C 95.0(5) . 12_556 ?
B2C B2C B1C 66.7(10) 3 12_556 ?
B2C B2C B1C 104.7(7) 2 12_556 ?
B2C B2C B1C 85.3(9) 4 12_556 ?
B2C B2C B1C 52.0(6) 6 10_556 ?
B2C B2C B1C 121.1(6) 5 10_556 ?
B1C B2C B1C 53.3(7) 5 10_556 ?
B1C B2C B1C 95.0(5) 3 10_556 ?
B1C B2C B1C 47.5(6) 8_556 10_556 ?
B1C B2C B1C 14.0(6) . 10_556 ?
B2C B2C B1C 103.9(9) 3 10_556 ?
B2C B2C B1C 65.6(9) 2 10_556 ?
B2C B2C B1C 84.3(10) 4 10_556 ?
B1C B2C B1C 81.2(7) 12_556 10_556 ?
Cl1 C1D Cl1 106(5) . 10_556 ?
O6W O3W O7W 51(3) . . ?
O6W O3W O5W 90(4) . . ?
O7W O3W O5W 39(2) . . ?
O6W O3W O4W 135(4) . . ?
O7W O3W O4W 85(3) . . ?
O5W O3W O4W 46(3) . . ?
O5W O4W O3W 59.1(13) . . ?
O5W O4W O3W 59.1(13) . 4_565 ?
O3W O4W O3W 118(3) . 4_565 ?
O7W O5W O7W 85(10) . 7_566 ?
O7W O5W O4W 137(5) . . ?
O7W O5W O4W 137(5) 7_566 . ?
O7W O5W O5W 43(5) . 7_566 ?
O7W O5W O5W 43(5) 7_566 7_566 ?
O4W O5W O5W 180.00(5) . 7_566 ?
O7W O5W O3W 63(3) . . ?
O7W O5W O3W 146(8) 7_566 . ?
O4W O5W O3W 75(3) . . ?
O5W O5W O3W 105(3) 7_566 . ?
O7W O5W O3W 146(8) . 4_565 ?
O7W O5W O3W 63(3) 7_566 4_565 ?
O4W O5W O3W 75(3) . 4_565 ?
O5W O5W O3W 105(3) 7_566 4_565 ?
O3W O5W O3W 150(6) . 4_565 ?
O7W O6W O3W 75(3) . 10_556 ?
O7W O6W O3W 75(3) . . ?
O3W O6W O3W 148(7) 10_556 . ?
O5W O7W O5W 95(10) . 7_566 ?
O5W O7W O6W 132(5) . . ?
O5W O7W O6W 132(5) 7_566 . ?
O5W O7W O7W 47(5) . 7_566 ?
O5W O7W O7W 47(5) 7_566 7_566 ?
O6W O7W O7W 169(8) . 7_566 ?
O5W O7W O3W 78(3) . . ?
O5W O7W O3W 166(6) 7_566 . ?
O6W O7W O3W 54(3) . . ?
O7W O7W O3W 124(3) 7_566 . ?
O5W O7W O3W 166(6) . 10_556 ?
O5W O7W O3W 78(3) 7_566 10_556 ?
O6W O7W O3W 54(3) . 10_556 ?
O7W O7W O3W 124(3) 7_566 10_556 ?
O3W O7W O3W 107(5) . 10_556 ?

loop_
_geom_bond_atom_site_label_1
_geom_bond_atom_site_label_2
_geom_bond_distance
_geom_bond_site_symmetry_2
_geom_bond_publ_flag
O1 C11 1.371(8) . ?
C11 C12 1.388(6) . ?
C11 C12 1.388(6) 10 ?
C12 C13 1.394(7) . ?
C12 C1 1.510(7) . ?
C13 C14 1.388(7) . ?
C14 C13 1.388(7) 10 ?
C14 C17 1.513(13) . ?
C17 C19' 1.463(12) 10 ?
C17 C19' 1.463(12) . ?
C17 C19 1.464(12) . ?
C17 C19 1.464(12) 10 ?
C17 C18 1.473(12) . ?
C17 C18' 1.474(12) . ?
C1 C26 1.511(6) . ?
O2 C21 1.387(5) . ?
C21 C26 1.384(7) . ?
C21 C22 1.394(6) . ?
C22 C23 1.386(6) . ?
C22 C2 1.502(7) . ?
C23 C24 1.387(7) . ?
C24 C25 1.388(7) . ?
C24 C27 1.539(7) . ?
C25 C26 1.397(6) . ?
C27 C30 1.506(8) . ?
C27 C29 1.525(7) . ?
C27 C28 1.526(8) . ?
C2 C36 1.508(6) . ?
O3 C31 1.380(5) . ?
C31 C36 1.390(6) . ?
C31 C32 1.395(6) . ?
C32 C33 1.389(6) . ?
C32 C3 1.508(6) . ?
C33 C34 1.390(6) . ?
C34 C35 1.382(6) . ?
C34 C37 1.528(6) . ?
C35 C36 1.393(6) . ?
C37 C40 1.525(7) . ?
C37 C38 1.531(7) . ?
C37 C39 1.531(7) . ?
C3 C32 1.508(6) 10 ?
C01 C01 1.585(16) 10 ?
C01 B14 1.636(14) . ?
C01 B15 1.652(12) . ?
C01 B16 1.696(12) . ?
C01 B13 1.709(13) . ?
B12 B13 1.64(3) . ?
B12 B18 1.73(2) 10 ?
B12 B18 1.73(2) . ?
B12 B14 1.825(16) 10 ?
B12 B14 1.825(16) . ?
B13 B14 1.680(13) . ?
B13 B14 1.680(13) 10 ?
B13 C01 1.709(13) 10 ?
B14 B15 1.725(13) . ?
B14 B18 1.81(2) . ?
B15 B16 1.655(10) . ?
B15 B17 1.724(11) . ?
B15 B18 1.727(18) . ?
B16 B15 1.655(10) 10 ?
B16 B17 1.692(17) . ?
B16 C01 1.696(12) 10 ?
B17 B15 1.724(11) 10 ?
B17 B18 1.742(17) . ?
B17 B18 1.742(17) 10 ?
B18 B18 1.79(3) 10 ?
O4 C41 1.386(8) . ?
C41 C46 1.386(6) 10_556 ?
C41 C46 1.386(6) . ?
C44 C45 1.396(7) . ?
C44 C45 1.396(7) 10_556 ?
C44 C47 1.519(13) . ?
C45 C46 1.385(7) . ?
C46 C4 1.510(7) . ?
C47 C48 1.480(11) 10_556 ?
C47 C48 1.480(11) . ?
C47 C49 1.506(11) 10_556 ?
C47 C49 1.506(11) . ?
C47 C50 1.508(11) . ?
C47 C50 1.508(11) 10_556 ?
C4 C52 1.509(7) . ?
O5 C51 1.383(6) . ?
C51 C52 1.393(7) . ?
C51 C56 1.395(7) . ?
C52 C53 1.391(7) . ?
C53 C54 1.394(7) . ?
C54 C55 1.387(7) . ?
C54 C57 1.517(7) . ?
C55 C56 1.383(7) . ?
C56 C5 1.518(7) . ?
C57 C60 1.517(7) . ?
C57 C59' 1.518(7) . ?
C57 C60' 1.520(7) . ?
C57 C58 1.521(7) . ?
C57 C58' 1.525(7) . ?
C57 C59 1.526(7) . ?
C5 C62 1.511(7) . ?
O6 C61 1.390(6) . ?
C61 C62 1.383(7) . ?
C61 C66 1.394(7) . ?
C62 C63 1.388(7) . ?
C63 C64 1.384(7) . ?
C64 C65 1.392(7) . ?
C64 C67 1.524(7) . ?
C65 C66 1.396(7) . ?
C66 C6 1.503(6) . ?
C67 C69 1.512(10) . ?
C67 C70 1.517(9) . ?
C67 C68 1.529(9) . ?
C6 C66 1.503(6) 10_556 ?
C02 B25 1.681(10) . ?
C02 B22 1.694(11) . ?
C02 C02 1.707(14) 10_556 ?
C02 B23 1.719(12) . ?
C02 B24 1.727(10) . ?
B22 C02 1.694(11) 10_556 ?
B22 B25 1.730(9) 10_556 ?
B22 B25 1.730(9) . ?
B22 B26 1.773(15) . ?
B23 C02 1.719(12) 10_556 ?
B23 B24 1.722(13) 10_556 ?
B23 B24 1.722(13) . ?
B23 B28 1.737(18) . ?
B24 B27 1.714(13) . ?
B24 B28 1.720(13) . ?
B24 B25 1.774(12) . ?
B25 B26 1.703(9) . ?
B25 B27 1.722(11) . ?
B26 B25 1.703(9) 10_556 ?
B26 B27 1.758(12) 10_556 ?
B26 B27 1.758(12) . ?
B27 B28 1.772(15) . ?
B27 B27 1.808(19) 10_556 ?
B28 B24 1.720(13) 10_556 ?
B28 B27 1.772(15) 10_556 ?
B1C B1C 0.62(2) 10_556 ?
B1C B2C 1.14(2) 6 ?
B1C B1C 1.584(10) 6 ?
B1C B1C 1.584(10) 5 ?
B1C B2C 1.68(3) 2 ?
B1C B2C 1.699(5) 9_556 ?
B1C B2C 1.699(5) . ?
B1C B1C 1.702(5) 9_556 ?
B1C B1C 1.702(5) 8_556 ?
B1C B2C 2.099(18) 11_556 ?
B1C B2C 2.117(13) 10_556 ?
B2C B2C 0.983(17) 6 ?
B2C B2C 0.983(17) 5 ?
B2C B1C 1.14(2) 5 ?
B2C B1C 1.68(3) 3 ?
B2C B1C 1.699(5) 8_556 ?
B2C B2C 1.70(3) 3 ?
B2C B2C 1.70(3) 2 ?
B2C B2C 1.97(3) 4 ?
B2C B1C 2.099(18) 12_556 ?
B2C B1C 2.117(13) 10_556 ?
C1D Cl1 1.70(6) . ?
C1D Cl1 1.70(6) 10_556 ?
O3W O6W 1.16(3) . ?
O3W O7W 1.39(5) . ?
O3W O5W 1.52(3) . ?
O3W O4W 1.71(3) . ?
O4W O5W 1.27(6) . ?
O4W O3W 1.71(3) 4_565 ?
O5W O7W 0.98(4) . ?
O5W O7W 0.98(4) 7_566 ?
O5W O5W 1.44(14) 7_566 ?
O5W O3W 1.52(3) 4_565 ?
O6W O7W 1.11(7) . ?
O6W O3W 1.16(3) 10_556 ?
O7W O5W 0.98(4) 7_566 ?
O7W O7W 1.33(14) 7_566 ?
O7W O3W 1.39(5) 10_556 ?

loop_
_geom_torsion_atom_site_label_1
_geom_torsion_atom_site_label_2
_geom_torsion_atom_site_label_3
_geom_torsion_atom_site_label_4
_geom_torsion
_geom_torsion_site_symmetry_1
_geom_torsion_site_symmetry_2
_geom_torsion_site_symmetry_3
_geom_torsion_site_symmetry_4
_geom_torsion_publ_flag
O1 C11 C12 C13 -176.4(5) . . . . ?
C12 C11 C12 C13 6.3(9) 10 . . . ?
O1 C11 C12 C1 6.2(8) . . . . ?
C12 C11 C12 C1 -171.1(4) 10 . . . ?
C11 C12 C13 C14 -0.1(9) . . . . ?
C1 C12 C13 C14 177.4(6) . . . . ?
C12 C13 C14 C13 -5.8(11) . . . 10 ?
C12 C13 C14 C17 177.0(6) . . . . ?
C13 C14 C17 C19' -28.0(7) 10 . . 10 ?
C13 C14 C17 C19' 149.1(7) . . . 10 ?
C13 C14 C17 C19' -149.1(7) 10 . . . ?
C13 C14 C17 C19' 28.0(7) . . . . ?
C13 C14 C17 C19 152.0(7) 10 . . . ?
C13 C14 C17 C19 -30.9(7) . . . . ?
C13 C14 C17 C19 30.9(7) 10 . . 10 ?
C13 C14 C17 C19 -152.0(7) . . . 10 ?
C13 C14 C17 C18 -88.5(6) 10 . . . ?
C13 C14 C17 C18 88.5(6) . . . . ?
C13 C14 C17 C18' 91.5(6) 10 . . . ?
C13 C14 C17 C18' -91.5(6) . . . . ?
C11 C12 C1 C26 -94.8(6) . . . . ?
C13 C12 C1 C26 87.8(6) . . . . ?
C26 C21 C22 C23 6.8(6) . . . . ?
O2 C21 C22 C23 -174.9(4) . . . . ?
C26 C21 C22 C2 -172.2(4) . . . . ?
O2 C21 C22 C2 6.1(6) . . . . ?
C21 C22 C23 C24 -0.2(7) . . . . ?
C2 C22 C23 C24 178.8(4) . . . . ?
C22 C23 C24 C25 -5.4(7) . . . . ?
C22 C23 C24 C27 176.4(4) . . . . ?
C23 C24 C25 C26 4.7(7) . . . . ?
C27 C24 C25 C26 -177.0(4) . . . . ?
O2 C21 C26 C25 174.4(4) . . . . ?
C22 C21 C26 C25 -7.3(6) . . . . ?
O2 C21 C26 C1 -7.8(6) . . . . ?
C22 C21 C26 C1 170.5(4) . . . . ?
C24 C25 C26 C21 1.4(7) . . . . ?
C24 C25 C26 C1 -176.5(4) . . . . ?
C12 C1 C26 C21 97.9(5) . . . . ?
C12 C1 C26 C25 -84.3(5) . . . . ?
C23 C24 C27 C30 67.4(6) . . . . ?
C25 C24 C27 C30 -110.7(6) . . . . ?
C23 C24 C27 C29 -52.9(6) . . . . ?
C25 C24 C27 C29 129.0(5) . . . . ?
C23 C24 C27 C28 -172.5(5) . . . . ?
C25 C24 C27 C28 9.4(7) . . . . ?
C23 C22 C2 C36 83.4(5) . . . . ?
C21 C22 C2 C36 -97.7(5) . . . . ?
O3 C31 C32 C33 -175.6(4) . . . . ?
C36 C31 C32 C33 6.8(6) . . . . ?
O3 C31 C32 C3 8.4(6) . . . . ?
C36 C31 C32 C3 -169.2(4) . . . . ?
C31 C32 C33 C34 -0.7(7) . . . . ?
C3 C32 C33 C34 175.4(4) . . . . ?
C32 C33 C34 C35 -4.9(7) . . . . ?
C32 C33 C34 C37 178.4(4) . . . . ?
C33 C34 C35 C36 4.7(7) . . . . ?
C37 C34 C35 C36 -178.7(4) . . . . ?
O3 C31 C36 C35 175.4(4) . . . . ?
C32 C31 C36 C35 -7.0(7) . . . . ?
O3 C31 C36 C2 -4.6(7) . . . . ?
C32 C31 C36 C2 173.0(4) . . . . ?
C34 C35 C36 C31 1.1(7) . . . . ?
C34 C35 C36 C2 -178.9(4) . . . . ?
C22 C2 C36 C31 95.3(5) . . . . ?
C22 C2 C36 C35 -84.7(5) . . . . ?
C35 C34 C37 C40 -94.1(6) . . . . ?
C33 C34 C37 C40 82.3(6) . . . . ?
C35 C34 C37 C38 27.4(6) . . . . ?
C33 C34 C37 C38 -156.1(5) . . . . ?
C35 C34 C37 C39 146.5(5) . . . . ?
C33 C34 C37 C39 -37.0(6) . . . . ?
C33 C32 C3 C32 86.6(7) . . . 10 ?
C31 C32 C3 C32 -97.4(6) . . . 10 ?
B18 B12 B13 B14 102.4(9) 10 . . . ?
B18 B12 B13 B14 36.8(8) . . . . ?
B14 B12 B13 B14 139.1(10) 10 . . . ?
B18 B12 B13 B14 -36.8(8) 10 . . 10 ?
B18 B12 B13 B14 -102.4(9) . . . 10 ?
B14 B12 B13 B14 -139.1(10) . . . 10 ?
B18 B12 B13 C01 3.4(9) 10 . . 10 ?
B18 B12 B13 C01 -62.1(7) . . . 10 ?
B14 B12 B13 C01 40.2(6) 10 . . 10 ?
B14 B12 B13 C01 -98.9(7) . . . 10 ?
B18 B12 B13 C01 62.1(7) 10 . . . ?
B18 B12 B13 C01 -3.4(9) . . . . ?
B14 B12 B13 C01 98.9(7) 10 . . . ?
B14 B12 B13 C01 -40.2(6) . . . . ?
C01 C01 B13 B12 -100.4(6) 10 . . . ?
B14 C01 B13 B12 44.5(7) . . . . ?
B15 C01 B13 B12 2.7(7) . . . . ?
B16 C01 B13 B12 -60.8(8) . . . . ?
C01 C01 B13 B14 -144.9(7) 10 . . . ?
B15 C01 B13 B14 -41.8(7) . . . . ?
B16 C01 B13 B14 -105.3(8) . . . . ?
C01 C01 B13 B14 -30.3(6) 10 . . 10 ?
B14 C01 B13 B14 114.6(13) . . . 10 ?
B15 C01 B13 B14 72.8(10) . . . 10 ?
B16 C01 B13 B14 9.2(12) . . . 10 ?
B14 C01 B13 C01 144.9(7) . . . 10 ?
B15 C01 B13 C01 103.1(6) . . . 10 ?
B16 C01 B13 C01 39.5(9) . . . 10 ?
C01 C01 B14 B13 33.8(7) 10 . . . ?
B15 C01 B14 B13 135.1(8) . . . . ?
B16 C01 B14 B13 102.2(8) . . . . ?
C01 C01 B14 B15 -101.4(5) 10 . . . ?
B16 C01 B14 B15 -32.9(6) . . . . ?
B13 C01 B14 B15 -135.1(8) . . . . ?
C01 C01 B14 B18 -63.0(8) 10 . . . ?
B15 C01 B14 B18 38.3(8) . . . . ?
B16 C01 B14 B18 5.4(10) . . . . ?
B13 C01 B14 B18 -96.8(10) . . . . ?
C01 C01 B14 B12 -4.2(10) 10 . . . ?
B15 C01 B14 B12 97.2(10) . . . . ?
B16 C01 B14 B12 64.3(10) . . . . ?
B13 C01 B14 B12 -37.9(9) . . . . ?
B12 B13 B14 C01 -133.8(9) . . . . ?
B14 B13 B14 C01 -90.6(11) 10 . . . ?
C01 B13 B14 C01 -29.4(7) 10 . . . ?
B12 B13 B14 B15 -94.6(10) . . . . ?
B14 B13 B14 B15 -51.4(15) 10 . . . ?
C01 B13 B14 B15 9.8(12) 10 . . . ?
C01 B13 B14 B15 39.1(7) . . . . ?
B12 B13 B14 B18 -34.1(9) . . . . ?
B14 B13 B14 B18 9.1(15) 10 . . . ?
C01 B13 B14 B18 70.3(11) 10 . . . ?
C01 B13 B14 B18 99.7(8) . . . . ?
B14 B13 B14 B12 43.2(11) 10 . . . ?
C01 B13 B14 B12 104.4(10) 10 . . . ?
C01 B13 B14 B12 133.8(9) . . . . ?
B13 B12 B14 C01 41.1(8) . . . . ?
B18 B12 B14 C01 -57.7(15) 10 . . . ?
B18 B12 B14 C01 -98.1(9) . . . . ?
B14 B12 B14 C01 6.3(15) 10 . . . ?
B18 B12 B14 B13 -98.8(12) 10 . . . ?
B18 B12 B14 B13 -139.2(9) . . . . ?
B14 B12 B14 B13 -34.8(10) 10 . . . ?
B13 B12 B14 B15 101.8(9) . . . . ?
B18 B12 B14 B15 3.0(14) 10 . . . ?
B18 B12 B14 B15 -37.5(8) . . . . ?
B14 B12 B14 B15 66.9(13) 10 . . . ?
B13 B12 B14 B18 139.2(9) . . . . ?
B18 B12 B14 B18 40.4(12) 10 . . . ?
B14 B12 B14 B18 104.4(11) 10 . . . ?
C01 C01 B15 B16 -37.4(4) 10 . . . ?
B14 C01 B15 B16 -144.5(7) . . . . ?
B13 C01 B15 B16 -104.1(6) . . . . ?
C01 C01 B15 B17 1.9(6) 10 . . . ?
B14 C01 B15 B17 -105.2(8) . . . . ?
B16 C01 B15 B17 39.3(6) . . . . ?
B13 C01 B15 B17 -64.8(7) . . . . ?
C01 C01 B15 B14 107.0(5) 10 . . . ?
B16 C01 B15 B14 144.5(7) . . . . ?
B13 C01 B15 B14 40.4(6) . . . . ?
C01 C01 B15 B18 65.8(7) 10 . . . ?
B14 C01 B15 B18 -41.2(8) . . . . ?
B16 C01 B15 B18 103.3(8) . . . . ?
B13 C01 B15 B18 -0.8(9) . . . . ?
B13 B14 B15 C01 -40.7(8) . . . . ?
B18 B14 B15 C01 -135.2(8) . . . . ?
B12 B14 B15 C01 -98.4(9) . . . . ?
C01 B14 B15 B16 33.2(7) . . . . ?
B13 B14 B15 B16 -7.5(12) . . . . ?
B18 B14 B15 B16 -101.9(9) . . . . ?
B12 B14 B15 B16 -65.2(11) . . . . ?
C01 B14 B15 B17 98.3(7) . . . . ?
B13 B14 B15 B17 57.6(11) . . . . ?
B18 B14 B15 B17 -36.9(8) . . . . ?
B12 B14 B15 B17 -0.2(11) . . . . ?
C01 B14 B15 B18 135.2(8) . . . . ?
B13 B14 B15 B18 94.5(11) . . . . ?
B12 B14 B15 B18 36.7(9) . . . . ?
C01 B15 B16 B15 95.4(8) . . . 10 ?
B17 B15 B16 B15 -40.7(8) . . . 10 ?
B14 B15 B16 B15 63.6(12) . . . 10 ?
B18 B15 B16 B15 -4.2(13) . . . 10 ?
C01 B15 B16 B17 136.0(6) . . . . ?
B14 B15 B16 B17 104.2(8) . . . . ?
B18 B15 B16 B17 36.5(9) . . . . ?
B17 B15 B16 C01 -136.0(6) . . . . ?
B14 B15 B16 C01 -31.8(7) . . . . ?
B18 B15 B16 C01 -99.6(8) . . . . ?
C01 B15 B16 C01 33.5(6) . . . 10 ?
B17 B15 B16 C01 -102.6(7) . . . 10 ?
B14 B15 B16 C01 1.7(10) . . . 10 ?
B18 B15 B16 C01 -66.1(10) . . . 10 ?
C01 C01 B16 B15 139.7(5) 10 . . . ?
B14 C01 B16 B15 34.4(7) . . . . ?
B13 C01 B16 B15 100.1(8) . . . . ?
C01 C01 B16 B15 34.9(5) 10 . . 10 ?
B14 C01 B16 B15 -70.4(9) . . . 10 ?
B15 C01 B16 B15 -104.8(9) . . . 10 ?
B13 C01 B16 B15 -4.7(11) . . . 10 ?
C01 C01 B16 B17 99.7(4) 10 . . . ?
B14 C01 B16 B17 -5.6(7) . . . . ?
B15 C01 B16 B17 -40.0(5) . . . . ?
B13 C01 B16 B17 60.1(8) . . . . ?
B14 C01 B16 C01 -105.3(6) . . . 10 ?
B15 C01 B16 C01 -139.7(5) . . . 10 ?
B13 C01 B16 C01 -39.6(9) . . . 10 ?
B15 B16 B17 B15 136.0(8) 10 . . . ?
C01 B16 B17 B15 38.7(5) . . . . ?
C01 B16 B17 B15 97.4(6) 10 . . . ?
B15 B16 B17 B15 -136.0(8) . . . 10 ?
C01 B16 B17 B15 -97.4(6) . . . 10 ?
C01 B16 B17 B15 -38.7(5) 10 . . 10 ?
B15 B16 B17 B18 -35.5(7) . . . . ?
B15 B16 B17 B18 100.5(8) 10 . . . ?
C01 B16 B17 B18 3.1(8) . . . . ?
C01 B16 B17 B18 61.8(7) 10 . . . ?
B15 B16 B17 B18 -100.5(8) . . . 10 ?
B15 B16 B17 B18 35.5(7) 10 . . 10 ?
C01 B16 B17 B18 -61.8(7) . . . 10 ?
C01 B16 B17 B18 -3.1(8) 10 . . 10 ?
C01 B15 B17 B16 -40.1(6) . . . . ?
B14 B15 B17 B16 -102.0(8) . . . . ?
B18 B15 B17 B16 -140.0(9) . . . . ?
C01 B15 B17 B15 -2.8(10) . . . 10 ?
B16 B15 B17 B15 37.2(7) . . . 10 ?
B14 B15 B17 B15 -64.8(10) . . . 10 ?
B18 B15 B17 B15 -102.7(9) . . . 10 ?
C01 B15 B17 B18 99.9(8) . . . . ?
B16 B15 B17 B18 140.0(9) . . . . ?
B14 B15 B17 B18 37.9(9) . . . . ?
C01 B15 B17 B18 59.3(10) . . . 10 ?
B16 B15 B17 B18 99.4(9) . . . 10 ?
B14 B15 B17 B18 -2.6(10) . . . 10 ?
B18 B15 B17 B18 -40.5(10) . . . 10 ?
C01 B15 B18 B12 -1.3(11) . . . . ?
B16 B15 B18 B12 64.1(11) . . . . ?
B17 B15 B18 B12 100.4(10) . . . . ?
B14 B15 B18 B12 -40.0(8) . . . . ?
C01 B15 B18 B17 -101.6(7) . . . . ?
B16 B15 B18 B17 -36.3(8) . . . . ?
B14 B15 B18 B17 -140.3(8) . . . . ?
C01 B15 B18 B18 -62.9(6) . . . 10 ?
B16 B15 B18 B18 2.5(8) . . . 10 ?
B17 B15 B18 B18 38.8(4) . . . 10 ?
B14 B15 B18 B18 -101.6(6) . . . 10 ?
C01 B15 B18 B14 38.7(7) . . . . ?
B16 B15 B18 B14 104.1(8) . . . . ?
B17 B15 B18 B14 140.3(8) . . . . ?
B13 B12 B18 B15 2.9(11) . . . . ?
B18 B12 B18 B15 -98.0(10) 10 . . . ?
B14 B12 B18 B15 -58.2(14) 10 . . . ?
B14 B12 B18 B15 38.3(8) . . . . ?
B13 B12 B18 B17 65.7(11) . . . . ?
B18 B12 B18 B17 -35.3(13) 10 . . . ?
B14 B12 B18 B17 4.6(16) 10 . . . ?
B14 B12 B18 B17 101.0(10) . . . . ?
B13 B12 B18 B18 100.9(7) . . . 10 ?
B14 B12 B18 B18 39.9(7) 10 . . 10 ?
B14 B12 B18 B18 136.3(8) . . . 10 ?
B13 B12 B18 B14 -35.3(7) . . . . ?
B18 B12 B18 B14 -136.3(8) 10 . . . ?
B14 B12 B18 B14 -96.4(13) 10 . . . ?
B16 B17 B18 B15 34.8(6) . . . . ?
B15 B17 B18 B15 95.7(9) 10 . . . ?
B18 B17 B18 B15 135.3(6) 10 . . . ?
B16 B17 B18 B12 -65.4(12) . . . . ?
B15 B17 B18 B12 -100.2(12) . . . . ?
B15 B17 B18 B12 -4.4(14) 10 . . . ?
B18 B17 B18 B12 35.2(13) 10 . . . ?
B16 B17 B18 B18 -100.6(6) . . . 10 ?
B15 B17 B18 B18 -135.3(6) . . . 10 ?
B15 B17 B18 B18 -39.6(4) 10 . . 10 ?
B16 B17 B18 B14 0.0(11) . . . . ?
B15 B17 B18 B14 -34.7(7) . . . . ?
B15 B17 B18 B14 61.0(11) 10 . . . ?
B18 B17 B18 B14 100.6(9) 10 . . . ?
C01 B14 B18 B15 -38.5(7) . . . . ?
B13 B14 B18 B15 -102.5(8) . . . . ?
B12 B14 B18 B15 -136.0(9) . . . . ?
C01 B14 B18 B12 97.5(8) . . . . ?
B13 B14 B18 B12 33.6(8) . . . . ?
B15 B14 B18 B12 136.0(9) . . . . ?
C01 B14 B18 B17 -3.2(11) . . . . ?
B13 B14 B18 B17 -67.2(11) . . . . ?
B15 B14 B18 B17 35.3(7) . . . . ?
B12 B14 B18 B17 -100.7(10) . . . . ?
C01 B14 B18 B18 59.1(7) . . . 10 ?
B13 B14 B18 B18 -4.9(8) . . . 10 ?
B15 B14 B18 B18 97.6(5) . . . 10 ?
B12 B14 B18 B18 -38.4(6) . . . 10 ?
C45 C44 C45 C46 4.2(12) 10_556 . . . ?
C47 C44 C45 C46 -176.5(5) . . . . ?
C44 C45 C46 C41 0.2(9) . . . . ?
C44 C45 C46 C4 -175.6(6) . . . . ?
C46 C41 C46 C45 -4.9(10) 10_556 . . . ?
O4 C41 C46 C45 178.6(5) . . . . ?
C46 C41 C46 C4 170.8(4) 10_556 . . . ?
O4 C41 C46 C4 -5.7(9) . . . . ?
C45 C44 C47 C48 -174.9(8) . . . 10_556 ?
C45 C44 C47 C48 4.3(8) 10_556 . . 10_556 ?
C45 C44 C47 C48 -4.3(8) . . . . ?
C45 C44 C47 C48 174.9(8) 10_556 . . . ?
C45 C44 C47 C49 63.4(8) . . . 10_556 ?
C45 C44 C47 C49 -117.4(8) 10_556 . . 10_556 ?
C45 C44 C47 C49 117.4(8) . . . . ?
C45 C44 C47 C49 -63.4(8) 10_556 . . . ?
C45 C44 C47 C50 -125.5(8) . . . . ?
C45 C44 C47 C50 53.7(8) 10_556 . . . ?
C45 C44 C47 C50 -53.7(8) . . . 10_556 ?
C45 C44 C47 C50 125.5(8) 10_556 . . 10_556 ?
C45 C46 C4 C52 -90.5(6) . . . . ?
C41 C46 C4 C52 93.8(6) . . . . ?
O5 C51 C52 C53 -174.2(4) . . . . ?
C56 C51 C52 C53 8.7(7) . . . . ?
O5 C51 C52 C4 9.6(7) . . . . ?
C56 C51 C52 C4 -167.5(4) . . . . ?
C46 C4 C52 C53 85.9(6) . . . . ?
C46 C4 C52 C51 -98.0(6) . . . . ?
C51 C52 C53 C54 -2.7(7) . . . . ?
C4 C52 C53 C54 173.6(4) . . . . ?
C52 C53 C54 C55 -4.4(7) . . . . ?
C52 C53 C54 C57 179.6(4) . . . . ?
C53 C54 C55 C56 5.8(7) . . . . ?
C57 C54 C55 C56 -178.2(4) . . . . ?
C54 C55 C56 C51 0.0(7) . . . . ?
C54 C55 C56 C5 -178.8(4) . . . . ?
O5 C51 C56 C55 175.4(4) . . . . ?
C52 C51 C56 C55 -7.4(7) . . . . ?
O5 C51 C56 C5 -5.8(6) . . . . ?
C52 C51 C56 C5 171.3(4) . . . . ?
C55 C54 C57 C60 52.5(6) . . . . ?
C53 C54 C57 C60 -131.7(6) . . . . ?
C55 C54 C57 C59' -105.0(6) . . . . ?
C53 C54 C57 C59' 70.8(6) . . . . ?
C55 C54 C57 C60' 15.4(6) . . . . ?
C53 C54 C57 C60' -168.8(6) . . . . ?
C55 C54 C57 C58 173.1(6) . . . . ?
C53 C54 C57 C58 -11.1(6) . . . . ?
C55 C54 C57 C58' 135.2(6) . . . . ?
C53 C54 C57 C58' -49.0(6) . . . . ?
C55 C54 C57 C59 -67.4(6) . . . . ?
C53 C54 C57 C59 108.4(6) . . . . ?
C55 C56 C5 C62 -84.1(6) . . . . ?
C51 C56 C5 C62 97.1(5) . . . . ?
O6 C61 C62 C63 -177.6(4) . . . . ?
C66 C61 C62 C63 5.4(7) . . . . ?
O6 C61 C62 C5 4.6(7) . . . . ?
C66 C61 C62 C5 -172.4(4) . . . . ?
C56 C5 C62 C61 -95.6(5) . . . . ?
C56 C5 C62 C63 86.6(5) . . . . ?
C61 C62 C63 C64 -1.1(7) . . . . ?
C5 C62 C63 C64 176.8(4) . . . . ?
C62 C63 C64 C65 -2.5(7) . . . . ?
C62 C63 C64 C67 178.7(5) . . . . ?
C63 C64 C65 C66 1.9(7) . . . . ?
C67 C64 C65 C66 -179.3(5) . . . . ?
C62 C61 C66 C65 -5.9(7) . . . . ?
O6 C61 C66 C65 177.1(4) . . . . ?
C62 C61 C66 C6 168.6(5) . . . . ?
O6 C61 C66 C6 -8.3(7) . . . . ?
C64 C65 C66 C61 2.2(7) . . . . ?
C64 C65 C66 C6 -172.6(5) . . . . ?
C63 C64 C67 C69 -68.2(7) . . . . ?
C65 C64 C67 C69 113.0(7) . . . . ?
C63 C64 C67 C70 52.3(8) . . . . ?
C65 C64 C67 C70 -126.4(6) . . . . ?
C63 C64 C67 C68 170.5(6) . . . . ?
C65 C64 C67 C68 -8.2(8) . . . . ?
C61 C66 C6 C66 95.1(7) . . . 10_556 ?
C65 C66 C6 C66 -90.4(7) . . . 10_556 ?
B25 C02 B22 C02 136.0(4) . . . 10_556 ?
B23 C02 B22 C02 33.3(7) . . . 10_556 ?
B24 C02 B22 C02 98.4(6) . . . 10_556 ?
B25 C02 B22 B25 97.8(7) . . . 10_556 ?
C02 C02 B22 B25 -38.2(4) 10_556 . . 10_556 ?
B23 C02 B22 B25 -4.9(8) . . . 10_556 ?
B24 C02 B22 B25 60.2(8) . . . 10_556 ?
C02 C02 B22 B25 -136.0(4) 10_556 . . . ?
B23 C02 B22 B25 -102.7(6) . . . . ?
B24 C02 B22 B25 -37.6(6) . . . . ?
B25 C02 B22 B26 37.2(4) . . . . ?
C02 C02 B22 B26 -98.8(4) 10_556 . . . ?
B23 C02 B22 B26 -65.5(6) . . . . ?
B24 C02 B22 B26 -0.4(7) . . . . ?
B25 C02 B23 C02 -99.5(5) . . . 10_556 ?
B22 C02 B23 C02 -33.1(7) . . . 10_556 ?
B24 C02 B23 C02 -138.2(6) . . . 10_556 ?
B25 C02 B23 B24 -62.1(8) . . . 10_556 ?
B22 C02 B23 B24 4.3(9) . . . 10_556 ?
C02 C02 B23 B24 37.4(4) 10_556 . . 10_556 ?
B24 C02 B23 B24 -100.7(9) . . . 10_556 ?
B25 C02 B23 B24 38.7(6) . . . . ?
B22 C02 B23 B24 105.1(6) . . . . ?
C02 C02 B23 B24 138.2(6) 10_556 . . . ?
B25 C02 B23 B28 0.8(6) . . . . ?
B22 C02 B23 B28 67.2(6) . . . . ?
C02 C02 B23 B28 100.3(5) 10_556 . . . ?
B24 C02 B23 B28 -37.8(5) . . . . ?
C02 B23 B24 B27 -97.6(6) . . . . ?
C02 B23 B24 B27 -60.4(9) 10_556 . . . ?
B24 B23 B24 B27 3.2(11) 10_556 . . . ?
B28 B23 B24 B27 39.7(7) . . . . ?
C02 B23 B24 B28 -137.3(7) . . . . ?
C02 B23 B24 B28 -100.2(8) 10_556 . . . ?
B24 B23 B24 B28 -36.5(8) 10_556 . . . ?
C02 B23 B24 C02 37.1(6) 10_556 . . . ?
B24 B23 B24 C02 100.7(8) 10_556 . . . ?
B28 B23 B24 C02 137.3(7) . . . . ?
C02 B23 B24 B25 -35.2(5) . . . . ?
C02 B23 B24 B25 1.9(9) 10_556 . . . ?
B24 B23 B24 B25 65.5(10) 10_556 . . . ?
B28 B23 B24 B25 102.1(8) . . . . ?
B25 C02 B24 B27 -35.2(6) . . . . ?
B22 C02 B24 B27 2.0(9) . . . . ?
C02 C02 B24 B27 66.1(7) 10_556 . . . ?
B23 C02 B24 B27 103.6(8) . . . . ?
B25 C02 B24 B28 -100.4(7) . . . . ?
B22 C02 B24 B28 -63.2(9) . . . . ?
C02 C02 B24 B28 0.8(7) 10_556 . . . ?
B23 C02 B24 B28 38.4(7) . . . . ?
B25 C02 B24 B23 -138.8(6) . . . . ?
B22 C02 B24 B23 -101.6(6) . . . . ?
C02 C02 B24 B23 -37.5(5) 10_556 . . . ?
B22 C02 B24 B25 37.2(6) . . . . ?
C02 C02 B24 B25 101.3(4) 10_556 . . . ?
B23 C02 B24 B25 138.8(6) . . . . ?
B22 C02 B25 B26 -40.0(6) . . . . ?
C02 C02 B25 B26 -0.9(6) 10_556 . . . ?
B23 C02 B25 B26 63.2(7) . . . . ?
B24 C02 B25 B26 100.7(7) . . . . ?
B22 C02 B25 B27 -105.3(6) . . . . ?
C02 C02 B25 B27 -66.3(5) 10_556 . . . ?
B23 C02 B25 B27 -2.1(7) . . . . ?
B24 C02 B25 B27 35.4(6) . . . . ?
C02 C02 B25 B22 39.1(4) 10_556 . . . ?
B23 C02 B25 B22 103.2(6) . . . . ?
B24 C02 B25 B22 140.7(6) . . . . ?
B22 C02 B25 B24 -140.7(6) . . . . ?
C02 C02 B25 B24 -101.6(5) 10_556 . . . ?
B23 C02 B25 B24 -37.5(6) . . . . ?
C02 B22 B25 C02 -39.0(5) 10_556 . . . ?
B25 B22 B25 C02 -100.3(7) 10_556 . . . ?
B26 B22 B25 C02 -136.4(6) . . . . ?
C02 B22 B25 B26 136.4(6) . . . . ?
C02 B22 B25 B26 97.4(6) 10_556 . . . ?
B25 B22 B25 B26 36.2(7) 10_556 . . . ?
C02 B22 B25 B27 98.3(6) . . . . ?
C02 B22 B25 B27 59.3(8) 10_556 . . . ?
B25 B22 B25 B27 -1.9(10) 10_556 . . . ?
B26 B22 B25 B27 -38.1(6) . . . . ?
C02 B22 B25 B24 35.4(5) . . . . ?
C02 B22 B25 B24 -3.6(8) 10_556 . . . ?
B25 B22 B25 B24 -64.9(9) 10_556 . . . ?
B26 B22 B25 B24 -101.1(6) . . . . ?
B27 B24 B25 C02 139.8(7) . . . . ?
B28 B24 B25 C02 100.0(7) . . . . ?
B23 B24 B25 C02 36.3(6) . . . . ?
B27 B24 B25 B26 38.6(6) . . . . ?
B28 B24 B25 B26 -1.2(8) . . . . ?
B23 B24 B25 B26 -64.9(8) . . . . ?
C02 B24 B25 B26 -101.2(6) . . . . ?
B28 B24 B25 B27 -39.8(6) . . . . ?
B23 B24 B25 B27 -103.5(8) . . . . ?
C02 B24 B25 B27 -139.8(7) . . . . ?
B27 B24 B25 B22 104.6(7) . . . . ?
B28 B24 B25 B22 64.8(8) . . . . ?
B23 B24 B25 B22 1.1(8) . . . . ?
C02 B24 B25 B22 -35.2(6) . . . . ?
C02 B25 B26 B25 1.4(9) . . . 10_556 ?
B27 B25 B26 B25 102.1(7) . . . 10_556 ?
B22 B25 B26 B25 -37.3(7) . . . 10_556 ?
B24 B25 B26 B25 64.9(8) . . . 10_556 ?
C02 B25 B26 B27 -61.6(8) . . . 10_556 ?
B27 B25 B26 B27 39.1(6) . . . 10_556 ?
B22 B25 B26 B27 -100.4(7) . . . 10_556 ?
B24 B25 B26 B27 1.9(8) . . . 10_556 ?
C02 B25 B26 B27 -100.7(6) . . . . ?
B22 B25 B26 B27 -139.4(6) . . . . ?
B24 B25 B26 B27 -37.2(6) . . . . ?
C02 B25 B26 B22 38.8(6) . . . . ?
B27 B25 B26 B22 139.4(6) . . . . ?
B24 B25 B26 B22 102.2(6) . . . . ?
C02 B22 B26 B25 -37.5(4) . . . . ?
C02 B22 B26 B25 -100.3(6) 10_556 . . . ?
B25 B22 B26 B25 -137.8(7) 10_556 . . . ?
C02 B22 B26 B25 100.3(6) . . . 10_556 ?
C02 B22 B26 B25 37.5(4) 10_556 . . 10_556 ?
B25 B22 B26 B25 137.8(7) . . . 10_556 ?
C02 B22 B26 B27 64.1(5) . . . 10_556 ?
C02 B22 B26 B27 1.4(6) 10_556 . . 10_556 ?
B25 B22 B26 B27 -36.2(5) 10_556 . . 10_556 ?
B25 B22 B26 B27 101.7(6) . . . 10_556 ?
C02 B22 B26 B27 -1.4(6) . . . . ?
C02 B22 B26 B27 -64.1(5) 10_556 . . . ?
B25 B22 B26 B27 -101.7(6) 10_556 . . . ?
B25 B22 B26 B27 36.2(5) . . . . ?
B28 B24 B27 B25 136.5(6) . . . . ?
B23 B24 B27 B25 97.4(7) . . . . ?
C02 B24 B27 B25 34.4(6) . . . . ?
B28 B24 B27 B26 99.3(7) . . . . ?
B23 B24 B27 B26 60.2(9) . . . . ?
C02 B24 B27 B26 -2.8(9) . . . . ?
B25 B24 B27 B26 -37.2(5) . . . . ?
B23 B24 B27 B28 -39.1(7) . . . . ?
C02 B24 B27 B28 -102.1(8) . . . . ?
B25 B24 B27 B28 -136.5(6) . . . . ?
B28 B24 B27 B27 37.1(4) . . . 10_556 ?
B23 B24 B27 B27 -2.0(7) . . . 10_556 ?
C02 B24 B27 B27 -65.0(6) . . . 10_556 ?
B25 B24 B27 B27 -99.4(4) . . . 10_556 ?
C02 B25 B27 B24 -35.9(6) . . . . ?
B26 B25 B27 B24 -137.7(7) . . . . ?
B22 B25 B27 B24 -99.5(7) . . . . ?
C02 B25 B27 B26 101.9(6) . . . . ?
B22 B25 B27 B26 38.3(6) . . . . ?
B24 B25 B27 B26 137.7(7) . . . . ?
C02 B25 B27 B28 2.5(7) . . . . ?
B26 B25 B27 B28 -99.3(6) . . . . ?
B22 B25 B27 B28 -61.0(8) . . . . ?
B24 B25 B27 B28 38.4(6) . . . . ?
C02 B25 B27 B27 64.8(5) . . . 10_556 ?
B26 B25 B27 B27 -37.1(4) . . . 10_556 ?
B22 B25 B27 B27 1.2(6) . . . 10_556 ?
B24 B25 B27 B27 100.7(5) . . . 10_556 ?
B25 B26 B27 B24 38.8(6) . . . . ?
B25 B26 B27 B24 -60.6(8) 10_556 . . . ?
B27 B26 B27 B24 -98.6(7) 10_556 . . . ?
B22 B26 B27 B24 2.6(8) . . . . ?
B25 B26 B27 B25 -99.4(8) 10_556 . . . ?
B27 B26 B27 B25 -137.4(5) 10_556 . . . ?
B22 B26 B27 B25 -36.2(5) . . . . ?
B25 B26 B27 B28 101.2(7) . . . . ?
B25 B26 B27 B28 1.8(9) 10_556 . . . ?
B27 B26 B27 B28 -36.3(7) 10_556 . . . ?
B22 B26 B27 B28 65.0(7) . . . . ?
B25 B26 B27 B27 137.4(5) . . . 10_556 ?
B25 B26 B27 B27 38.1(4) 10_556 . . 10_556 ?
B22 B26 B27 B27 101.3(5) . . . 10_556 ?
B27 B24 B28 B24 -100.4(9) . . . 10_556 ?
B23 B24 B28 B24 36.6(8) . . . 10_556 ?
C02 B24 B28 B24 -1.4(12) . . . 10_556 ?
B25 B24 B28 B24 -62.0(11) . . . 10_556 ?
B27 B24 B28 B23 -137.0(7) . . . . ?
C02 B24 B28 B23 -38.0(7) . . . . ?
B25 B24 B28 B23 -98.6(7) . . . . ?
B23 B24 B28 B27 137.0(7) . . . . ?
C02 B24 B28 B27 99.0(6) . . . . ?
B25 B24 B28 B27 38.4(6) . . . . ?
B27 B24 B28 B27 -38.3(6) . . . 10_556 ?
B23 B24 B28 B27 98.7(8) . . . 10_556 ?
C02 B24 B28 B27 60.7(9) . . . 10_556 ?
B25 B24 B28 B27 0.1(9) . . . 10_556 ?
C02 B23 B28 B24 38.1(5) . . . . ?
C02 B23 B28 B24 100.8(6) 10_556 . . . ?
B24 B23 B28 B24 138.9(9) 10_556 . . . ?
C02 B23 B28 B24 -100.8(6) . . . 10_556 ?
C02 B23 B28 B24 -38.1(5) 10_556 . . 10_556 ?
B24 B23 B28 B24 -138.9(9) . . . 10_556 ?
C02 B23 B28 B27 0.7(6) . . . . ?
C02 B23 B28 B27 63.4(5) 10_556 . . . ?
B24 B23 B28 B27 101.6(7) 10_556 . . . ?
B24 B23 B28 B27 -37.4(5) . . . . ?
C02 B23 B28 B27 -63.4(5) . . . 10_556 ?
C02 B23 B28 B27 -0.7(6) 10_556 . . 10_556 ?
B24 B23 B28 B27 37.4(5) 10_556 . . 10_556 ?
B24 B23 B28 B27 -101.6(7) . . . 10_556 ?
B25 B27 B28 B24 -39.8(6) . . . . ?
B26 B27 B28 B24 -101.6(7) . . . . ?
B27 B27 B28 B24 -137.8(5) 10_556 . . . ?
B24 B27 B28 B24 100.6(9) . . . 10_556 ?
B25 B27 B28 B24 60.8(8) . . . 10_556 ?
B26 B27 B28 B24 -1.0(9) . . . 10_556 ?
B27 B27 B28 B24 -37.2(4) 10_556 . . 10_556 ?
B24 B27 B28 B23 37.8(5) . . . . ?
B25 B27 B28 B23 -2.0(7) . . . . ?
B26 B27 B28 B23 -63.8(7) . . . . ?
B27 B27 B28 B23 -99.9(5) 10_556 . . . ?
B24 B27 B28 B27 137.8(5) . . . 10_556 ?
B25 B27 B28 B27 97.9(6) . . . 10_556 ?
B26 B27 B28 B27 36.2(7) . . . 10_556 ?
B1C B1C B2C B2C -145.5(16) 10_556 . . 6 ?
B1C B1C B2C B2C -51.0(14) 6 . . 6 ?
B1C B1C B2C B2C 178.9(17) 5 . . 6 ?
B2C B1C B2C B2C -31.0(8) 2 . . 6 ?
B2C B1C B2C B2C -133(2) 9_556 . . 6 ?
B1C B1C B2C B2C -69(2) 9_556 . . 6 ?
B1C B1C B2C B2C -169.4(11) 8_556 . . 6 ?
B2C B1C B2C B2C -103.9(19) 11_556 . . 6 ?
B2C B1C B2C B2C -145.5(16) 10_556 . . 6 ?
B1C B1C B2C B2C -54.6(19) 10_556 . . 5 ?
B2C B1C B2C B2C 90.9(7) 6 . . 5 ?
B1C B1C B2C B2C 39.9(19) 6 . . 5 ?
B1C B1C B2C B2C -90(2) 5 . . 5 ?
B2C B1C B2C B2C 59.8(13) 2 . . 5 ?
B2C B1C B2C B2C -42(3) 9_556 . . 5 ?
B1C B1C B2C B2C 21(3) 9_556 . . 5 ?
B1C B1C B2C B2C -78.5(16) 8_556 . . 5 ?
B2C B1C B2C B2C -13(2) 11_556 . . 5 ?
B2C B1C B2C B2C -54.6(19) 10_556 . . 5 ?
B1C B1C B2C B1C 35.6(12) 10_556 . . 5 ?
B2C B1C B2C B1C -178.9(17) 6 . . 5 ?
B1C B1C B2C B1C 130.1(8) 6 . . 5 ?
B2C B1C B2C B1C 150.1(12) 2 . . 5 ?
B2C B1C B2C B1C 48.4(12) 9_556 . . 5 ?
B1C B1C B2C B1C 111.6(10) 9_556 . . 5 ?
B1C B1C B2C B1C 11.7(7) 8_556 . . 5 ?
B2C B1C B2C B1C 77.2(6) 11_556 . . 5 ?
B2C B1C B2C B1C 35.6(12) 10_556 . . 5 ?
B1C B1C B2C B1C -13.6(13) 10_556 . . 3 ?
B2C B1C B2C B1C 131.8(10) 6 . . 3 ?
B1C B1C B2C B1C 80.8(9) 6 . . 3 ?
B1C B1C B2C B1C -49.3(9) 5 . . 3 ?
B2C B1C B2C B1C 100.8(8) 2 . . 3 ?
B2C B1C B2C B1C -0.9(18) 9_556 . . 3 ?
B1C B1C B2C B1C 62.4(17) 9_556 . . 3 ?
B1C B1C B2C B1C -37.5(4) 8_556 . . 3 ?
B2C B1C B2C B1C 27.9(12) 11_556 . . 3 ?
B2C B1C B2C B1C -13.6(13) 10_556 . . 3 ?
B1C B1C B2C B1C 23.9(9) 10_556 . . 8_556 ?
B2C B1C B2C B1C 169.4(11) 6 . . 8_556 ?
B1C B1C B2C B1C 118.4(5) 6 . . 8_556 ?
B1C B1C B2C B1C -11.7(7) 5 . . 8_556 ?
B2C B1C B2C B1C 138.4(5) 2 . . 8_556 ?
B2C B1C B2C B1C 36.7(14) 9_556 . . 8_556 ?
B1C B1C B2C B1C 99.9(13) 9_556 . . 8_556 ?
B2C B1C B2C B1C 65.5(9) 11_556 . . 8_556 ?
B2C B1C B2C B1C 23.9(9) 10_556 . . 8_556 ?
B1C B1C B2C B2C -77.5(11) 10_556 . . 3 ?
B2C B1C B2C B2C 68.0(6) 6 . . 3 ?
B1C B1C B2C B2C 17.0(11) 6 . . 3 ?
B1C B1C B2C B2C -113.1(17) 5 . . 3 ?
B2C B1C B2C B2C 37.0(5) 2 . . 3 ?
B2C B1C B2C B2C -64.7(19) 9_556 . . 3 ?
B1C B1C B2C B2C -1(2) 9_556 . . 3 ?
B1C B1C B2C B2C -101.4(10) 8_556 . . 3 ?
B2C B1C B2C B2C -35.9(16) 11_556 . . 3 ?
B2C B1C B2C B2C -77.5(11) 10_556 . . 3 ?
B1C B1C B2C B2C -114.4(8) 10_556 . . 2 ?
B2C B1C B2C B2C 31.0(8) 6 . . 2 ?
B1C B1C B2C B2C -20.0(7) 6 . . 2 ?
B1C B1C B2C B2C -150.1(12) 5 . . 2 ?
B2C B1C B2C B2C -101.7(15) 9_556 . . 2 ?
B1C B1C B2C B2C -38.4(16) 9_556 . . 2 ?
B1C B1C B2C B2C -138.4(5) 8_556 . . 2 ?
B2C B1C B2C B2C -72.9(12) 11_556 . . 2 ?
B2C B1C B2C B2C -114.4(8) 10_556 . . 2 ?
B1C B1C B2C B2C -94.9(8) 10_556 . . 4 ?
B2C B1C B2C B2C 50.5(8) 6 . . 4 ?
B1C B1C B2C B2C -0.5(7) 6 . . 4 ?
B1C B1C B2C B2C -130.6(13) 5 . . 4 ?
B2C B1C B2C B2C 19.5(2) 2 . . 4 ?
B2C B1C B2C B2C -82.2(16) 9_556 . . 4 ?
B1C B1C B2C B2C -18.9(16) 9_556 . . 4 ?
B1C B1C B2C B2C -118.9(7) 8_556 . . 4 ?
B2C B1C B2C B2C -53.4(12) 11_556 . . 4 ?
B2C B1C B2C B2C -94.9(8) 10_556 . . 4 ?
B1C B1C B2C B1C -10.3(9) 10_556 . . 12_556 ?
B2C B1C B2C B1C 135.2(12) 6 . . 12_556 ?
B1C B1C B2C B1C 84.2(5) 6 . . 12_556 ?
B1C B1C B2C B1C -45.9(6) 5 . . 12_556 ?
B2C B1C B2C B1C 104.1(6) 2 . . 12_556 ?
B2C B1C B2C B1C 2.4(14) 9_556 . . 12_556 ?
B1C B1C B2C B1C 65.7(13) 9_556 . . 12_556 ?
B1C B1C B2C B1C -34.23(18) 8_556 . . 12_556 ?
B2C B1C B2C B1C 31.3(8) 11_556 . . 12_556 ?
B2C B1C B2C B1C -10.3(9) 10_556 . . 12_556 ?
B2C B1C B2C B1C 145.5(16) 6 . . 10_556 ?
B1C B1C B2C B1C 94.5(4) 6 . . 10_556 ?
B1C B1C B2C B1C -35.6(12) 5 . . 10_556 ?
B2C B1C B2C B1C 114.4(8) 2 . . 10_556 ?
B2C B1C B2C B1C 12.7(8) 9_556 . . 10_556 ?
B1C B1C B2C B1C 76.0(10) 9_556 . . 10_556 ?
B1C B1C B2C B1C -23.9(9) 8_556 . . 10_556 ?
B2C B1C B2C B1C 41.6(8) 11_556 . . 10_556 ?
B2C B1C B2C B1C 0.000(10) 10_556 . . 10_556 ?
O6W O3W O4W O5W 9(5) . . . . ?
O7W O3W O4W O5W 5(2) . . . . ?
O6W O3W O4W O3W 9(5) . . . 4_565 ?
O7W O3W O4W O3W 5(2) . . . 4_565 ?
O5W O3W O4W O3W 0.000(5) . . . 4_565 ?
O3W O4W O5W O7W -11(5) . . . . ?
O3W O4W O5W O7W 169(5) 4_565 . . . ?
O3W O4W O5W O7W 169(5) . . . 7_566 ?
O3W O4W O5W O7W -11(5) 4_565 . . 7_566 ?
O3W O4W O5W O5W 165(100) . . . 7_566 ?
O3W O4W O5W O5W -15(100) 4_565 . . 7_566 ?
O3W O4W O5W O3W 180.000(10) 4_565 . . . ?
O3W O4W O5W O3W 180.000(10) . . . 4_565 ?
O6W O3W O5W O7W -2(5) . . . . ?
O4W O3W O5W O7W 172(4) . . . . ?
O6W O3W O5W O7W 19(8) . . . 7_566 ?
O7W O3W O5W O7W 21(10) . . . 7_566 ?
O4W O3W O5W O7W -167(7) . . . 7_566 ?
O6W O3W O5W O4W -174(3) . . . . ?
O7W O3W O5W O4W -172(4) . . . . ?
O6W O3W O5W O5W 6(3) . . . 7_566 ?
O7W O3W O5W O5W 8(4) . . . 7_566 ?
O4W O3W O5W O5W 180.000(10) . . . 7_566 ?
O6W O3W O5W O3W -174(3) . . . 4_565 ?
O7W O3W O5W O3W -172(4) . . . 4_565 ?
O4W O3W O5W O3W 0.000(17) . . . 4_565 ?
O5W O3W O6W O7W 2(4) . . . . ?
O4W O3W O6W O7W -5(7) . . . . ?
O7W O3W O6W O3W -24(10) . . . 10_556 ?
O5W O3W O6W O3W -23(12) . . . 10_556 ?
O4W O3W O6W O3W -29(15) . . . 10_556 ?
O7W O5W O7W O5W 0.00(6) 7_566 . . 7_566 ?
O4W O5W O7W O5W 180.00(2) . . . 7_566 ?
O3W O5W O7W O5W 168(5) . . . 7_566 ?
O3W O5W O7W O5W -19(9) 4_565 . . 7_566 ?
O7W O5W O7W O6W -166(11) 7_566 . . . ?
O4W O5W O7W O6W 14(11) . . . . ?
O5W O5W O7W O6W -166(11) 7_566 . . . ?
O3W O5W O7W O6W 3(7) . . . . ?
O3W O5W O7W O6W 175(5) 4_565 . . . ?
O4W O5W O7W O7W 180.00(3) . . . 7_566 ?
O5W O5W O7W O7W 0.00(6) 7_566 . . 7_566 ?
O3W O5W O7W O7W 168(5) . . . 7_566 ?
O3W O5W O7W O7W -19(9) 4_565 . . 7_566 ?
O7W O5W O7W O3W -168(5) 7_566 . . . ?
O4W O5W O7W O3W 12(5) . . . . ?
O5W O5W O7W O3W -168(5) 7_566 . . . ?
O3W O5W O7W O3W 173(5) 4_565 . . . ?
O7W O5W O7W O3W -57(28) 7_566 . . 10_556 ?
O4W O5W O7W O3W 123(28) . . . 10_556 ?
O5W O5W O7W O3W -57(28) 7_566 . . 10_556 ?
O3W O5W O7W O3W 112(30) . . . 10_556 ?
O3W O5W O7W O3W -75(29) 4_565 . . 10_556 ?
O3W O6W O7W O5W 164(8) 10_556 . . . ?
O3W O6W O7W O5W -3(8) . . . . ?
O3W O6W O7W O5W 3(8) 10_556 . . 7_566 ?
O3W O6W O7W O5W -164(8) . . . 7_566 ?
O3W O6W O7W O7W 84(3) 10_556 . . 7_566 ?
O3W O6W O7W O7W -84(3) . . . 7_566 ?
O3W O6W O7W O3W 167(5) 10_556 . . . ?
O3W O6W O7W O3W -167(5) . . . 10_556 ?
O6W O3W O7W O5W 178(6) . . . . ?
O4W O3W O7W O5W -6(3) . . . . ?
O6W O3W O7W O5W 119(30) . . . 7_566 ?
O5W O3W O7W O5W -58(30) . . . 7_566 ?
O4W O3W O7W O5W -64(30) . . . 7_566 ?
O5W O3W O7W O6W -178(6) . . . . ?
O4W O3W O7W O6W 177(5) . . . . ?
O6W O3W O7W O7W 167(10) . . . 7_566 ?
O5W O3W O7W O7W -10(5) . . . 7_566 ?
O4W O3W O7W O7W -16(7) . . . 7_566 ?
O6W O3W O7W O3W 11(5) . . . 10_556 ?
O5W O3W O7W O3W -167(6) . . . 10_556 ?
O4W O3W O7W O3W -173(3) . . . 10_556 ?
